data_7700805
loop_
_publ_author_name
'Vit\'orica-Yrez\'abal, I\~nigo J'
'Sava, Daniel Florin'
'Reta, Daniel'
'Timco, Grigore A.'
'Winpenny, Richard E. P.'

_publ_section_title
;
 Reversible uptake of sulfur-containing gases by single crystals of a
 Cr<sub>8</sub> metallacrown.
;
_journal_issue 35
_journal_name_full 'Dalton transactions (Cambridge, England : 2003)'
_journal_page_first 13184
_journal_page_last 13189
_journal_paper_doi 10.1039/c9dt02378j
_journal_volume 48
_journal_year 2019
_chemical_formula_moiety 'C80 H144 Cr8 F8 O32, 0.84(O2 S)'
_chemical_formula_sum 'C80 H144 Cr8 F8 O33.68 S0.84'
_chemical_formula_weight 2239.77
_space_group_crystal_system monoclinic
_space_group_IT_number 15
_space_group_name_Hall '-I 2ya'
_space_group_name_H-M_alt 'I 1 2/a 1'
_symmetry_space_group_name_Hall '-I 2ya'
_symmetry_space_group_name_H-M 'I 1 2/a 1'
_atom_sites_solution_hydrogens geom
_audit_creation_date 2019-05-29
_audit_creation_method
;
Olex2 1.2
(compiled 2018.05.29 svn.r3508 for OlexSys, GUI svn.r5506)
;
_audit_update_record
;
2019-06-04 deposited with the CCDC.    2019-08-06 downloaded from the CCDC.
;
_cell_angle_alpha 90
_cell_angle_beta 111.330(4)
_cell_angle_gamma 90
_cell_formula_units_Z 8
_cell_length_a 34.9677(13)
_cell_length_b 16.6698(3)
_cell_length_c 45.0674(18)
_cell_measurement_reflns_used 11085
_cell_measurement_temperature 298(5)
_cell_measurement_theta_max 26.2710
_cell_measurement_theta_min 1.8300
_cell_volume 24470.5(16)
_computing_cell_refinement 'CrysAlisPro 1.171.40.14d (Rigaku OD, 2018)'
_computing_data_collection 'CrysAlisPro 1.171.40.14d (Rigaku OD, 2018)'
_computing_data_reduction 'CrysAlisPro 1.171.40.14d (Rigaku OD, 2018)'
_computing_molecular_graphics 'Olex2 (Dolomanov et al., 2009)'
_computing_publication_material 'Olex2 (Dolomanov et al., 2009)'
_computing_structure_refinement 'ShelXL (Sheldrick, 2015)'
_diffrn_ambient_environment air
_diffrn_ambient_temperature 298(5)
_diffrn_detector 'CCD plate'
_diffrn_measured_fraction_theta_full 0.991
_diffrn_measured_fraction_theta_max 0.990
_diffrn_measurement_details
;
List of Runs (angles in degrees, time in seconds):

  # Type    Start    End  Width  t~exp~   \w     \q     \k     \f   Frames
#--------------------------------------------------------------------------
  1  \w    -74.00 -47.00   1.00    7.50    --   -8.80   8.00 -59.00   27
  2  \w    -69.00  24.00   1.00    7.50    --   -8.80 -57.00 -60.00   93
  3  \w    -24.00  81.00   1.00    7.50    --   -8.80   8.00 -59.00  105
;
_diffrn_measurement_device 'four-circle diffractometer'
_diffrn_measurement_device_type 'XtaLAB AFC11 (RINC): Kappa single'
_diffrn_measurement_method '\w scans'
_diffrn_orient_matrix_type 'CrysAlisPro convention (1999,Acta A55,543-557)'
_diffrn_orient_matrix_UB_11 0.0208898000
_diffrn_orient_matrix_UB_12 -0.0026483000
_diffrn_orient_matrix_UB_13 0.0102382000
_diffrn_orient_matrix_UB_21 -0.0060920000
_diffrn_orient_matrix_UB_22 -0.0023733000
_diffrn_orient_matrix_UB_23 0.0133638000
_diffrn_orient_matrix_UB_31 -0.0009592000
_diffrn_orient_matrix_UB_32 -0.0423995000
_diffrn_orient_matrix_UB_33 -0.0013884000
_diffrn_radiation_monochromator mirror
_diffrn_radiation_probe x-ray
_diffrn_radiation_type MoK\a
_diffrn_radiation_wavelength 0.71073
_diffrn_reflns_av_R_equivalents 0.0461
_diffrn_reflns_av_unetI/netI 0.0649
_diffrn_reflns_Laue_measured_fraction_full 0.991
_diffrn_reflns_Laue_measured_fraction_max 0.990
_diffrn_reflns_limit_h_max 43
_diffrn_reflns_limit_h_min -43
_diffrn_reflns_limit_k_max 20
_diffrn_reflns_limit_k_min -17
_diffrn_reflns_limit_l_max 39
_diffrn_reflns_limit_l_min -56
_diffrn_reflns_number 75160
_diffrn_reflns_point_group_measured_fraction_full 0.991
_diffrn_reflns_point_group_measured_fraction_max 0.990
_diffrn_reflns_theta_full 25.242
_diffrn_reflns_theta_max 26.372
_diffrn_reflns_theta_min 1.688
_diffrn_source 'Rotating-anode X-ray tube (dual wavelength)'
_diffrn_source_type 'Rigaku (Mo) X-ray DW Source'
_exptl_absorpt_coefficient_mu 0.772
_exptl_absorpt_correction_T_max 1.00000
_exptl_absorpt_correction_T_min 0.37964
_exptl_absorpt_correction_type multi-scan
_exptl_absorpt_process_details
;
CrysAlisPro 1.171.40.14d (Rigaku Oxford Diffraction, 2018)
Empirical absorption correction using spherical harmonics,
 implemented in SCALE3 ABSPACK scaling algorithm.
;
_exptl_crystal_colour 'clear light green'
_exptl_crystal_colour_lustre clear
_exptl_crystal_colour_modifier light
_exptl_crystal_colour_primary green
_exptl_crystal_density_diffrn 1.216
_exptl_crystal_description plank
_exptl_crystal_F_000 9367
_exptl_crystal_size_max 0.5
_exptl_crystal_size_mid 0.25
_exptl_crystal_size_min 0.1
_refine_diff_density_max 0.560
_refine_diff_density_min -0.405
_refine_diff_density_rms 0.064
_refine_ls_extinction_method none
_refine_ls_goodness_of_fit_ref 1.013
_refine_ls_hydrogen_treatment constr
_refine_ls_matrix_type full
_refine_ls_number_parameters 1536
_refine_ls_number_reflns 24771
_refine_ls_number_restraints 983
_refine_ls_restrained_S_all 1.033
_refine_ls_R_factor_all 0.1148
_refine_ls_R_factor_gt 0.0596
_refine_ls_shift/su_max 0.002
_refine_ls_shift/su_mean 0.000
_refine_ls_structure_factor_coef Fsqd
_refine_ls_weighting_details 'w=1/[\s^2^(Fo^2^)+(0.0899P)^2^+29.9335P] where P=(Fo^2^+2Fc^2^)/3'
_refine_ls_weighting_scheme calc
_refine_ls_wR_factor_gt 0.1594
_refine_ls_wR_factor_ref 0.1862
_reflns_Friedel_coverage 0.000
_reflns_number_gt 14120
_reflns_number_total 24771
_reflns_threshold_expression 'I > 2\s(I)'
_cod_data_source_file c9dt02378j2.cif
_cod_data_source_block rrepw221_1_300_00
_cod_depositor_comments 'Adding full bibliography for 7700801--7700822.cif.'
_cod_original_cell_volume 24470.6(16)
_cod_database_code 7700805
_shelxl_version_number 2014/6
_chemical_oxdiff_formula Cr8F8O32C80H120
_shelx_space_group_comment
;
The symmetry employed for this shelxl refinement is uniquely defined
by the following loop, which should always be used as a source of
symmetry information in preference to the above space-group names.
They are only intended as comments.
;
_shelx_estimated_absorpt_t_max 0.927
_shelx_estimated_absorpt_t_min 0.699
_reflns_odcompleteness_completeness 77.39
_reflns_odcompleteness_iscentric 1
_reflns_odcompleteness_theta 30.69
_olex2_refinement_description
;
1. Fixed Uiso
 At 1.5 times of:
  All C(H,H,H) groups
2. Restrained distances
 H53B-H47B_$1
 -2 with sigma of 0.001
 S1-O3 = S1-O4
 1.43 with sigma of 0.02
 S1A-O1 = S1A-O2
 1.43 with sigma of 0.02
 O74-O6
 2.4 with sigma of 0.02
 S4-O74 = S4-O6
 1.43 with sigma of 0.02
 C14-C16 \\sim C14-C18 \\sim C13-C15 \\sim C13-C17 \\sim C15-C17 \\sim C16-C18
 with sigma of 0.004
 C12-C14 \\sim C12-C13 \\sim C12-C15 \\sim C12-C16 \\sim C12-C11 \\sim C12-C18
\\sim C12-C17
 with sigma of 0.002
 C25-C23 \\sim C26-C24 \\sim C24-C22 \\sim C23-C21
 with sigma of 0.004
 C20-C25 \\sim C20-C26 \\sim C20-C24 \\sim C20-C23 \\sim C20-C22 \\sim C20-C21
\\sim C20-C19
 with sigma of 0.002
 C31-C29 \\sim C31-C33 \\sim C32-C30 \\sim C32-C34 \\sim C29-C33 \\sim C30-C34
 with sigma of 0.004
 C28-C31 \\sim C28-C32 \\sim C28-C29 \\sim C28-C30 \\sim C28-C27 \\sim C28-C33
\\sim C28-C34
 with sigma of 0.002
 C42-C38 \\sim C42-C40 \\sim C38-C40 \\sim C41-C37 \\sim C41-C39 \\sim C37-C39
 with sigma of 0.004
 C36-C35 \\sim C36-C42 \\sim C36-C38 \\sim C36-C40 \\sim C36-C41 \\sim C36-C37
\\sim C36-C39
 with sigma of 0.002
 C83-C79 \\sim C83-C81 \\sim C82-C78 \\sim C82-C80 \\sim C79-C81 \\sim C78-C80
 with sigma of 0.004
 C77-C83 \\sim C77-C82 \\sim C77-C79 \\sim C77-C78 \\sim C77-C76 \\sim C77-C80
\\sim C77-C81
 with sigma of 0.002
 C90-C88 \\sim C90-C86 \\sim C88-C86 \\sim C89-C91 \\sim C89-C87 \\sim C91-C87
 with sigma of 0.004
 C85-C84 \\sim C85-C90 \\sim C85-C88 \\sim C85-C86 \\sim C85-C89 \\sim C85-C91
\\sim C85-C87
 with sigma of 0.002
 C2-C4 \\sim C2-C4A
 with sigma of 0.02
 C2-C5 \\sim C2-C5A
 with sigma of 0.02
 C2-C3 \\sim C2-C3A
 with sigma of 0.02
 C7-C8 \\sim C7-C8A
 with sigma of 0.02
 C7-C9 \\sim C7-C9A
 with sigma of 0.02
 C7-C10 \\sim C7-C10A
 with sigma of 0.02
 C62-C64 \\sim C62-C64A
 with sigma of 0.02
 C62-C63 \\sim C62-C63A
 with sigma of 0.02
 C62-C65 \\sim C62-C65A
 with sigma of 0.02
 C49-C47 \\sim C49-C45 \\sim C50-C48 \\sim C50-C46 \\sim C47-C45 \\sim C48-C46
 with sigma of 0.004
 C44-C49 \\sim C44-C50 \\sim C44-C43 \\sim C44-C47 \\sim C44-C48 \\sim C44-C46
\\sim C44-C45
 with sigma of 0.002
 O4-O3 \\sim O1-O2 \\sim O74-O6
 with sigma of 0.002
3. Uiso/Uaniso restraints and constraints
C81 \\sim C82 \\sim C83 \\sim C78 \\sim C79 \\sim C80: within 2A with sigma of
0.002 and sigma for terminal atoms of 0.004
C89 \\sim C88 \\sim C85 \\sim C90 \\sim C91 \\sim C86 \\sim C87: within 2A with
sigma of 0.002 and sigma for terminal atoms of 0.004
C3 \\sim C3A \\sim C5 \\sim C5A \\sim C4 \\sim C4A: within 2A with sigma of
0.002 and sigma for terminal atoms of 0.004
C8 \\sim C8A \\sim C10 \\sim C10A \\sim C9 \\sim C9A: within 2A with sigma of
0.04 and sigma for terminal atoms of 0.08
C64 \\sim C64A \\sim C63 \\sim C63A \\sim C65 \\sim C65A: within 2A with sigma
of 0.005 and sigma for terminal atoms of 0.01
C86 \\sim C50 \\sim C49 \\sim C48 \\sim C47 \\sim C46 \\sim C45: within 2A with
sigma of 0.002 and sigma for terminal atoms of 0.004
S1 \\sim O1 \\sim O2 \\sim O6 \\sim O74: within 2A with sigma of 0.002 and
sigma for terminal atoms of 0.004
S1 \\sim O3 \\sim O4 \\sim O1 \\sim O2 \\sim O6 \\sim O74: within 2A with sigma
of 0.002 and sigma for terminal atoms of 0.004
S1 \\sim S4 \\sim S1A: within 2A with sigma of 0.002 and sigma for terminal
atoms of 0.004
4. Rigid body (RIGU) restrains
 C85, C86, C88, C90
 with sigma for 1-2 distances of 0.001 and sigma for 1-3 distances of 0.001
 C77, C78, C80, C82
 with sigma for 1-2 distances of 0.004 and sigma for 1-3 distances of 0.004
 C12, C13, C15, C17
 with sigma for 1-2 distances of 0.004 and sigma for 1-3 distances of 0.004
 C12, C14, C16, C18
 with sigma for 1-2 distances of 0.004 and sigma for 1-3 distances of 0.004
 C20, C21, C23, C25
 with sigma for 1-2 distances of 0.004 and sigma for 1-3 distances of 0.004
 C20, C22, C24, C26
 with sigma for 1-2 distances of 0.002 and sigma for 1-3 distances of 0.002
 C28, C29, C31, C33
 with sigma for 1-2 distances of 0.004 and sigma for 1-3 distances of 0.004
 C28, C30, C32, C34
 with sigma for 1-2 distances of 0.004 and sigma for 1-3 distances of 0.004
 C36, C38, C40, C42
 with sigma for 1-2 distances of 0.001 and sigma for 1-3 distances of 0.001
 C36, C37, C39, C41
 with sigma for 1-2 distances of 0.001 and sigma for 1-3 distances of 0.001
 C44, C45, C47, C49
 with sigma for 1-2 distances of 0.001 and sigma for 1-3 distances of 0.001
 C77, C79, C81, C83
 with sigma for 1-2 distances of 0.004 and sigma for 1-3 distances of 0.004
 C85, C87, C89, C91
 with sigma for 1-2 distances of 0.001 and sigma for 1-3 distances of 0.001
 C7, C8, C10, C9
 with sigma for 1-2 distances of 0.002 and sigma for 1-3 distances of 0.002
 C57, C58, C59, C60
 with sigma for 1-2 distances of 0.002 and sigma for 1-3 distances of 0.002
 C3, C4, C5
 with sigma for 1-2 distances of 0.001 and sigma for 1-3 distances of 0.001
 C5, C5A, C4, C4A, C3A, C3, C2
 with sigma for 1-2 distances of 0.002 and sigma for 1-3 distances of 0.002
 C9A, C8, C8A, C10, C10A, C9, C7
 with sigma for 1-2 distances of 0.002 and sigma for 1-3 distances of 0.002
 C63A, C63, C64A, C64, C65A, C65
 with sigma for 1-2 distances of 0.002 and sigma for 1-3 distances of 0.002
 C73, C72, C75, C74
 with sigma for 1-2 distances of 0.002 and sigma for 1-3 distances of 0.002
 C62, C63, C63A, C65, C65A, C64, C64A
 with sigma for 1-2 distances of 0.002 and sigma for 1-3 distances of 0.002
 C44, C46, C48, C50
 with sigma for 1-2 distances of 0.004 and sigma for 1-3 distances of 0.004
5. Others
 Sof(S1)=Sof(O3)=Sof(O4)=FVAR(1)
 Sof(O1)=Sof(O2)=Sof(S1A)=FVAR(2)
 Sof(O6)=Sof(O74)=Sof(S4)=FVAR(3)
 Sof(C87)=Sof(H87A)=Sof(H87B)=Sof(H87C)=Sof(C89)=Sof(H89A)=Sof(H89B)=Sof(H89C)=
 Sof(C91)=Sof(H91A)=Sof(H91B)=Sof(H91C)=1-FVAR(4)
 Sof(C86)=Sof(H86A)=Sof(H86B)=Sof(H86C)=Sof(C88)=Sof(H88A)=Sof(H88B)=Sof(H88C)=
 Sof(C90)=Sof(H90A)=Sof(H90B)=Sof(H90C)=FVAR(4)
 Sof(C79)=Sof(H79A)=Sof(H79B)=Sof(H79C)=Sof(C81)=Sof(H81A)=Sof(H81B)=Sof(H81C)=
 Sof(C83)=Sof(H83A)=Sof(H83B)=Sof(H83C)=1-FVAR(5)
 Sof(C78)=Sof(H78A)=Sof(H78B)=Sof(H78C)=Sof(C80)=Sof(H80A)=Sof(H80B)=Sof(H80C)=
 Sof(C82)=Sof(H82A)=Sof(H82B)=Sof(H82C)=FVAR(5)
 Sof(C14)=Sof(H14A)=Sof(H14B)=Sof(H14C)=Sof(C16)=Sof(H16A)=Sof(H16B)=Sof(H16C)=
 Sof(C18)=Sof(H18A)=Sof(H18B)=Sof(H18C)=1-FVAR(6)
 Sof(C13)=Sof(H13A)=Sof(H13B)=Sof(H13C)=Sof(C15)=Sof(H15A)=Sof(H15B)=Sof(H15C)=
 Sof(C17)=Sof(H17A)=Sof(H17B)=Sof(H17C)=FVAR(6)
 Sof(C22)=Sof(H22A)=Sof(H22B)=Sof(H22C)=Sof(C24)=Sof(H24A)=Sof(H24B)=Sof(H24C)=
 Sof(C26)=Sof(H26A)=Sof(H26B)=Sof(H26C)=1-FVAR(7)
 Sof(C21)=Sof(H21A)=Sof(H21B)=Sof(H21C)=Sof(C23)=Sof(H23A)=Sof(H23B)=Sof(H23C)=
 Sof(C25)=Sof(H25A)=Sof(H25B)=Sof(H25C)=FVAR(7)
 Sof(C30)=Sof(H30A)=Sof(H30B)=Sof(H30C)=Sof(C32)=Sof(H32A)=Sof(H32B)=Sof(H32C)=
 Sof(C34)=Sof(H34A)=Sof(H34B)=Sof(H34C)=1-FVAR(8)
 Sof(C29)=Sof(H29A)=Sof(H29B)=Sof(H29C)=Sof(C31)=Sof(H31A)=Sof(H31B)=Sof(H31C)=
 Sof(C33)=Sof(H33A)=Sof(H33B)=Sof(H33C)=FVAR(8)
 Sof(C37)=Sof(H37A)=Sof(H37B)=Sof(H37C)=Sof(C39)=Sof(H39A)=Sof(H39B)=Sof(H39C)=
 Sof(C41)=Sof(H41A)=Sof(H41B)=Sof(H41C)=1-FVAR(9)
 Sof(C38)=Sof(H38A)=Sof(H38B)=Sof(H38C)=Sof(C40)=Sof(H40A)=Sof(H40B)=Sof(H40C)=
 Sof(C42)=Sof(H42A)=Sof(H42B)=Sof(H42C)=FVAR(9)
 Sof(C46)=Sof(H46A)=Sof(H46B)=Sof(H46C)=Sof(C48)=Sof(H48A)=Sof(H48B)=Sof(H48C)=
 Sof(C50)=Sof(H50A)=Sof(H50B)=Sof(H50C)=1-FVAR(10)
 Sof(C45)=Sof(H45A)=Sof(H45B)=Sof(H45C)=Sof(C47)=Sof(H47A)=Sof(H47B)=Sof(H47C)=
 Sof(C49)=Sof(H49A)=Sof(H49B)=Sof(H49C)=FVAR(10)
 Sof(C5A)=Sof(H5AA)=Sof(H5AB)=Sof(H5AC)=Sof(C4A)=Sof(H4AA)=Sof(H4AB)=Sof(H4AC)=
 Sof(C3A)=Sof(H3AA)=Sof(H3AB)=Sof(H3AC)=1-FVAR(11)
 Sof(C3)=Sof(H3A)=Sof(H3B)=Sof(H3C)=Sof(C4)=Sof(H4A)=Sof(H4B)=Sof(H4C)=Sof(C5)=
 Sof(H5A)=Sof(H5B)=Sof(H5C)=FVAR(11)
 Sof(C8A)=Sof(H8AA)=Sof(H8AB)=Sof(H8AC)=Sof(C10A)=Sof(H10J)=Sof(H10K)=
 Sof(H10L)=Sof(C9A)=Sof(H9AA)=Sof(H9AB)=Sof(H9AC)=1-FVAR(12)
 Sof(C8)=Sof(H8A)=Sof(H8B)=Sof(H8C)=Sof(C9)=Sof(H9A)=Sof(H9B)=Sof(H9C)=
 Sof(C10)=Sof(H10A)=Sof(H10B)=Sof(H10C)=FVAR(12)
 Sof(C63A)=Sof(H63D)=Sof(H63E)=Sof(H63F)=Sof(C65A)=Sof(H65D)=Sof(H65E)=
 Sof(H65F)=Sof(C64A)=Sof(H64D)=Sof(H64E)=Sof(H64F)=1-FVAR(13)
 Sof(C63)=Sof(H63A)=Sof(H63B)=Sof(H63C)=Sof(C64)=Sof(H64A)=Sof(H64B)=Sof(H64C)=
 Sof(C65)=Sof(H65A)=Sof(H65B)=Sof(H65C)=FVAR(13)
6.a Me refined with riding coordinates:
 C3(H3A,H3B,H3C), C4(H4A,H4B,H4C), C5(H5A,H5B,H5C), C8(H8A,H8B,H8C), C9(H9A,
 H9B,H9C), C10(H10A,H10B,H10C), C63(H63A,H63B,H63C), C64(H64A,H64B,H64C),
 C65(H65A,H65B,H65C), C13(H13A,H13B,H13C), C15(H15A,H15B,H15C), C17(H17A,H17B,
 H17C), C21(H21A,H21B,H21C), C23(H23A,H23B,H23C), C25(H25A,H25B,H25C), C29(H29A,
 H29B,H29C), C31(H31A,H31B,H31C), C33(H33A,H33B,H33C), C38(H38A,H38B,H38C),
 C40(H40A,H40B,H40C), C42(H42A,H42B,H42C), C45(H45A,H45B,H45C), C47(H47A,H47B,
 H47C), C49(H49A,H49B,H49C), C78(H78A,H78B,H78C), C80(H80A,H80B,H80C), C82(H82A,
 H82B,H82C), C86(H86A,H86B,H86C), C88(H88A,H88B,H88C), C90(H90A,H90B,H90C),
 C14(H14A,H14B,H14C), C16(H16A,H16B,H16C), C18(H18A,H18B,H18C), C22(H22A,H22B,
 H22C), C24(H24A,H24B,H24C), C26(H26A,H26B,H26C), C30(H30A,H30B,H30C), C32(H32A,
 H32B,H32C), C34(H34A,H34B,H34C), C39(H39A,H39B,H39C), C41(H41A,H41B,H41C),
 C46(H46A,H46B,H46C), C48(H48A,H48B,H48C), C50(H50A,H50B,H50C), C79(H79A,H79B,
 H79C), C81(H81A,H81B,H81C), C83(H83A,H83B,H83C), C87(H87A,H87B,H87C), C89(H89A,
 H89B,H89C), C91(H91A,H91B,H91C), C5A(H5AA,H5AB,H5AC), C4A(H4AA,H4AB,H4AC),
 C3A(H3AA,H3AB,H3AC), C8A(H8AA,H8AB,H8AC), C10A(H10J,H10K,H10L), C9A(H9AA,H9AB,
 H9AC), C63A(H63D,H63E,H63F), C65A(H65D,H65E,H65F), C64A(H64D,H64E,H64F)
6.b Idealised Me refined as rotating group:
 C53(H53A,H53B,H53C), C54(H54A,H54B,H54C), C55(H55A,H55B,H55C), C58(H58A,H58B,
 H58C), C59(H59A,H59B,H59C), C60(H60A,H60B,H60C), C68(H68A,H68B,H68C), C69(H69A,
 H69B,H69C), C70(H70A,H70B,H70C), C73(H73A,H73B,H73C), C74(H74A,H74B,H74C),
 C75(H75A,H75B,H75C), C94(H94A,H94B,H94C), C95(H95A,H95B,H95C), C96(H96A,H96B,
 H96C), C99(H99A,H99B,H99C), C100(H10D,H10E,H10F), C101(H10G,H10H,H10I),
 C37(H37A,H37B,H37C)
;
_olex2_submission_special_instructions 'No special instructions were received'
_oxdiff_exptl_absorpt_empirical_details
;
Empirical correction (ABSPACK) includes:
- Absorption correction using spherical harmonics
- Frame scaling
;
_oxdiff_exptl_absorpt_empirical_full_max 1.791
_oxdiff_exptl_absorpt_empirical_full_min 0.676

loop_
_space_group_symop_operation_xyz
'x, y, z'
'-x+1/2, y, -z'
'x+1/2, y+1/2, z+1/2'
'-x+1, y+1/2, -z+1/2'
'-x, -y, -z'
'x-1/2, -y, z'
'-x+1/2, -y+1/2, -z+1/2'
'x, -y+1/2, z+1/2'

loop_
_atom_site_label
_atom_site_type_symbol
_atom_site_fract_x
_atom_site_fract_y
_atom_site_fract_z
_atom_site_U_iso_or_equiv
_atom_site_adp_type
_atom_site_occupancy
_atom_site_site_symmetry_order
_atom_site_calc_flag
_atom_site_refinement_flags_posn
_atom_site_refinement_flags_adp
_atom_site_refinement_flags_occupancy
_atom_site_disorder_assembly
_atom_site_disorder_group
Cr1 Cr 0.57460(2) 0.51455(4) 0.66347(2) 0.04450(16) Uani 1 1 d . . . . .
Cr2 Cr 0.49852(2) 0.38383(4) 0.65884(2) 0.05303(18) Uani 1 1 d . . . . .
Cr3 Cr 0.48248(2) 0.18818(4) 0.63856(2) 0.05442(19) Uani 1 1 d . . . . .
Cr4 Cr 0.53044(2) 0.05128(4) 0.60880(2) 0.05267(19) Uani 1 1 d . . . . .
Cr5 Cr 0.61299(2) 0.04758(4) 0.58602(2) 0.04887(17) Uani 1 1 d . . . . .
Cr6 Cr 0.68731(2) 0.18067(4) 0.58966(2) 0.05225(18) Uani 1 1 d . . . . .
Cr7 Cr 0.69800(2) 0.37933(4) 0.60436(2) 0.04915(17) Uani 1 1 d . . . . .
Cr8 Cr 0.65834(2) 0.51134(4) 0.64196(2) 0.04573(17) Uani 1 1 d . . . . .
F1 F 0.54002(7) 0.42489(12) 0.64493(5) 0.0474(5) Uani 1 1 d . . . . .
F2 F 0.51745(7) 0.27799(12) 0.65570(5) 0.0506(5) Uani 1 1 d . . . . .
F3 F 0.51508(7) 0.15926(12) 0.61417(5) 0.0481(5) Uani 1 1 d . . . . .
F4 F 0.58486(7) 0.08421(12) 0.61300(5) 0.0501(5) Uani 1 1 d . . . . .
F5 F 0.63209(7) 0.15439(12) 0.58431(5) 0.0476(5) Uani 1 1 d . . . . .
F6 F 0.68399(7) 0.27369(12) 0.61337(5) 0.0501(5) Uani 1 1 d . . . . .
F7 F 0.65375(6) 0.42073(12) 0.61481(5) 0.0460(5) Uani 1 1 d . . . . .
F8 F 0.62038(6) 0.46124(12) 0.65822(5) 0.0471(5) Uani 1 1 d . . . . .
O7 O 0.52976(9) 0.57540(17) 0.66834(8) 0.0643(8) Uani 1 1 d . . . . .
O8 O 0.47766(10) 0.49158(19) 0.66132(10) 0.0799(11) Uani 1 1 d . . . . .
O9 O 0.58924(9) 0.46605(19) 0.70585(7) 0.0605(8) Uani 1 1 d . . . . .
O10 O 0.53587(10) 0.38794(18) 0.70307(8) 0.0642(8) Uani 1 1 d . . . . .
O11 O 0.45635(10) 0.3437(2) 0.67404(9) 0.0775(10) Uani 1 1 d . . . . .
O12 O 0.44905(12) 0.2146(2) 0.66367(10) 0.0866(12) Uani 1 1 d . . . . .
O13 O 0.45930(10) 0.38006(18) 0.61465(9) 0.0722(9) Uani 1 1 d . . . . .
O14 O 0.44601(10) 0.2517(2) 0.60304(8) 0.0723(9) Uani 1 1 d . . . . .
O15 O 0.44485(11) 0.0986(2) 0.62234(11) 0.0902(12) Uani 1 1 d . . . . .
O16 O 0.47590(12) 0.01040(19) 0.60290(10) 0.0840(11) Uani 1 1 d . . . . .
O17 O 0.51703(12) 0.1222(2) 0.67415(8) 0.0768(10) Uani 1 1 d . . . . .
O18 O 0.54933(11) 0.0339(2) 0.65472(8) 0.0745(10) Uani 1 1 d . . . . .
O19 O 0.54422(12) -0.06020(18) 0.60511(10) 0.0828(11) Uani 1 1 d . . . . .
O20 O 0.59591(11) -0.06300(17) 0.58790(9) 0.0696(9) Uani 1 1 d . . . . .
O21 O 0.51113(10) 0.07267(19) 0.56322(8) 0.0648(8) Uani 1 1 d . . . . .
O22 O 0.56519(10) 0.07392(19) 0.54854(7) 0.0610(8) Uani 1 1 d . . . . .
O23 O 0.64002(11) 0.00713(19) 0.55789(9) 0.0722(9) Uani 1 1 d . . . . .
O24 O 0.69343(11) 0.0869(2) 0.56587(9) 0.0777(10) Uani 1 1 d . . . . .
O25 O 0.66202(10) 0.02293(18) 0.62361(8) 0.0634(8) Uani 1 1 d . . . . .
O26 O 0.70840(10) 0.11786(19) 0.62880(8) 0.0695(9) Uani 1 1 d . . . . .
O27 O 0.74424(10) 0.20717(19) 0.59572(9) 0.0757(10) Uani 1 1 d . . . . .
O28 O 0.74464(9) 0.34038(18) 0.59441(9) 0.0675(9) Uani 1 1 d . . . . .
O29 O 0.66722(10) 0.23992(18) 0.54925(7) 0.0637(8) Uani 1 1 d . . . . .
O30 O 0.66190(10) 0.36887(18) 0.55966(7) 0.0640(8) Uani 1 1 d . . . . .
O31 O 0.71223(11) 0.48620(19) 0.59377(9) 0.0737(10) Uani 1 1 d . . . . .
O32 O 0.69532(10) 0.56892(18) 0.62584(9) 0.0679(9) Uani 1 1 d . . . . .
O33 O 0.73527(9) 0.38903(19) 0.64848(8) 0.0638(8) Uani 1 1 d . . . . .
O34 O 0.70452(9) 0.4602(2) 0.67540(8) 0.0666(8) Uani 1 1 d . . . . .
O35 O 0.66506(9) 0.60173(17) 0.67109(8) 0.0624(8) Uani 1 1 d . . . . .
O36 O 0.60972(9) 0.60485(16) 0.68431(7) 0.0572(8) Uani 1 1 d . . . . .
O37 O 0.61275(9) 0.55605(16) 0.60641(7) 0.0529(7) Uani 1 1 d . . . . .
O38 O 0.55759(8) 0.55582(16) 0.61980(7) 0.0530(7) Uani 1 1 d . . . . .
C1 C 0.49361(14) 0.5598(3) 0.66543(12) 0.0592(12) Uani 1 1 d . . . . .
C2 C 0.46627(19) 0.6294(3) 0.66600(19) 0.0959(16) Uani 1 1 d D U . . .
C3 C 0.4248(6) 0.5946(17) 0.6653(7) 0.109(3) Uani 0.380(10) 1 d D U P A 1
H3A H 0.4066 0.6382 0.6656 0.164 Uiso 0.380(10) 1 calc R . P A 1
H3B H 0.4124 0.5633 0.6460 0.164 Uiso 0.380(10) 1 calc R . P A 1
H3C H 0.4296 0.5606 0.6837 0.164 Uiso 0.380(10) 1 calc R . P A 1
C4 C 0.4588(7) 0.6874(11) 0.6387(5) 0.112(2) Uani 0.380(10) 1 d D U P A 1
H4A H 0.4411 0.7305 0.6405 0.168 Uiso 0.380(10) 1 calc R . P A 1
H4B H 0.4848 0.7095 0.6394 0.168 Uiso 0.380(10) 1 calc R . P A 1
H4C H 0.4457 0.6594 0.6187 0.168 Uiso 0.380(10) 1 calc R . P A 1
C5 C 0.4887(6) 0.6691(11) 0.6993(4) 0.113(3) Uani 0.380(10) 1 d D U P A 1
H5A H 0.4730 0.7150 0.7017 0.170 Uiso 0.380(10) 1 calc R . P A 1
H5B H 0.4912 0.6304 0.7160 0.170 Uiso 0.380(10) 1 calc R . P A 1
H5C H 0.5159 0.6865 0.7009 0.170 Uiso 0.380(10) 1 calc R . P A 1
C6 C 0.57027(15) 0.4182(3) 0.71740(11) 0.0565(11) Uani 1 1 d . . . . .
C7 C 0.5918(2) 0.3974(4) 0.75277(14) 0.0969(16) Uani 1 1 d D U . . .
C8 C 0.5648(4) 0.3478(8) 0.7650(2) 0.126(4) Uani 0.694(9) 1 d D U P B 1
H8A H 0.5393 0.3761 0.7613 0.188 Uiso 0.694(9) 1 calc R . P B 1
H8B H 0.5591 0.2968 0.7539 0.188 Uiso 0.694(9) 1 calc R . P B 1
H8C H 0.5787 0.3386 0.7876 0.188 Uiso 0.694(9) 1 calc R . P B 1
C9 C 0.6035(5) 0.4757(7) 0.7720(2) 0.130(4) Uani 0.694(9) 1 d D U P B 1
H9A H 0.6209 0.5077 0.7641 0.195 Uiso 0.694(9) 1 calc R . P B 1
H9B H 0.5787 0.5056 0.7697 0.195 Uiso 0.694(9) 1 calc R . P B 1
H9C H 0.6181 0.4632 0.7943 0.195 Uiso 0.694(9) 1 calc R . P B 1
C10 C 0.6333(3) 0.3612(9) 0.7568(3) 0.134(4) Uani 0.694(9) 1 d D U P B 1
H10A H 0.6483 0.3976 0.7482 0.201 Uiso 0.694(9) 1 calc R . P B 1
H10B H 0.6488 0.3522 0.7792 0.201 Uiso 0.694(9) 1 calc R . P B 1
H10C H 0.6293 0.3105 0.7455 0.201 Uiso 0.694(9) 1 calc R . P B 1
C11 C 0.44148(14) 0.2767(3) 0.67543(12) 0.0630(12) Uani 1 1 d D . . . .
C12 C 0.41197(16) 0.2709(3) 0.69338(14) 0.0988(19) Uani 1 1 d D U . . .
C19 C 0.43970(13) 0.3251(3) 0.59717(11) 0.0615(12) Uani 1 1 d D . . . .
C20 C 0.40429(14) 0.3469(3) 0.56657(12) 0.0980(18) Uani 1 1 d D U . . .
C27 C 0.44696(15) 0.0335(3) 0.60984(12) 0.0635(12) Uani 1 1 d D . . . .
C28 C 0.41093(15) -0.0246(3) 0.60372(13) 0.0999(19) Uani 1 1 d D U . . .
C35 C 0.54105(15) 0.0646(3) 0.67688(11) 0.0630(12) Uani 1 1 d D . . . .
C36 C 0.55996(19) 0.0274(4) 0.70942(12) 0.120(2) Uani 1 1 d D U . . .
C43 C 0.57200(16) -0.0956(2) 0.59914(12) 0.0633(12) Uani 1 1 d D . . . .
C44 C 0.57689(15) -0.1851(2) 0.60607(11) 0.0917(15) Uani 1 1 d D U . . .
C51 C 0.52889(15) 0.0903(2) 0.54447(11) 0.0551(11) Uani 1 1 d . . . . .
C52 C 0.5043(2) 0.1400(4) 0.51503(14) 0.0908(18) Uani 1 1 d . . . . .
C53 C 0.5192(3) 0.1200(6) 0.48734(16) 0.154(4) Uani 1 1 d . . . . .
H53A H 0.5486 0.1102 0.4959 0.231 Uiso 1 1 calc GR . . . .
H53B H 0.5133 0.1648 0.4726 0.231 Uiso 1 1 calc DGR . . . .
H53C H 0.5051 0.0725 0.4762 0.231 Uiso 1 1 calc GR . . . .
C54 C 0.5141(3) 0.2262(4) 0.5263(2) 0.161(4) Uani 1 1 d . . . . .
H54A H 0.5065 0.2353 0.5446 0.242 Uiso 1 1 calc GR . . . .
H54B H 0.4989 0.2625 0.5092 0.242 Uiso 1 1 calc GR . . . .
H54C H 0.5433 0.2357 0.5321 0.242 Uiso 1 1 calc GR . . . .
C55 C 0.4586(2) 0.1228(6) 0.5048(2) 0.160(4) Uani 1 1 d . . . . .
H55A H 0.4534 0.0673 0.4979 0.240 Uiso 1 1 calc GR . . . .
H55B H 0.4436 0.1579 0.4872 0.240 Uiso 1 1 calc GR . . . .
H55C H 0.4498 0.1321 0.5225 0.240 Uiso 1 1 calc GR . . . .
C56 C 0.67238(17) 0.0261(3) 0.55420(11) 0.0622(12) Uani 1 1 d . . . . .
C57 C 0.6874(2) -0.0295(4) 0.5343(2) 0.115(2) Uani 1 1 d . U . . .
C58 C 0.7291(3) -0.0567(7) 0.5552(3) 0.196(4) Uani 1 1 d . U . . .
H58A H 0.7437 -0.0124 0.5685 0.294 Uiso 1 1 calc GR . . . .
H58B H 0.7440 -0.0749 0.5421 0.294 Uiso 1 1 calc GR . . . .
H58C H 0.7266 -0.1004 0.5686 0.294 Uiso 1 1 calc GR . . . .
C59 C 0.6968(3) 0.0205(6) 0.5099(3) 0.178(3) Uani 1 1 d . U . . .
H59A H 0.7040 -0.0145 0.4955 0.267 Uiso 1 1 calc GR . . . .
H59B H 0.7196 0.0561 0.5206 0.267 Uiso 1 1 calc GR . . . .
H59C H 0.6728 0.0520 0.4979 0.267 Uiso 1 1 calc GR . . . .
C60 C 0.6596(3) -0.0924(6) 0.5191(3) 0.182(4) Uani 1 1 d . U . . .
H60A H 0.6554 -0.1264 0.5351 0.272 Uiso 1 1 calc GR . . . .
H60B H 0.6709 -0.1240 0.5062 0.272 Uiso 1 1 calc GR . . . .
H60C H 0.6335 -0.0696 0.5056 0.272 Uiso 1 1 calc GR . . . .
C61 C 0.69530(16) 0.0549(3) 0.63741(11) 0.0600(12) Uani 1 1 d . . . . .
C62 C 0.7248(2) 0.0130(4) 0.66715(15) 0.0998(17) Uani 1 1 d D U . . .
C63 C 0.7333(4) -0.0716(7) 0.6557(3) 0.119(3) Uani 0.594(11) 1 d D U P C 1
H63A H 0.7075 -0.0979 0.6440 0.179 Uiso 0.594(11) 1 calc R . P C 1
H63B H 0.7490 -0.0654 0.6419 0.179 Uiso 0.594(11) 1 calc R . P C 1
H63C H 0.7488 -0.1040 0.6740 0.179 Uiso 0.594(11) 1 calc R . P C 1
C64 C 0.6986(5) -0.0064(9) 0.6879(4) 0.115(3) Uani 0.594(11) 1 d D U P C 1
H64A H 0.6740 -0.0351 0.6751 0.173 Uiso 0.594(11) 1 calc R . P C 1
H64B H 0.7145 -0.0392 0.7059 0.173 Uiso 0.594(11) 1 calc R . P C 1
H64C H 0.6909 0.0433 0.6955 0.173 Uiso 0.594(11) 1 calc R . P C 1
C65 C 0.7628(4) 0.0569(9) 0.6852(4) 0.122(3) Uani 0.594(11) 1 d D U P C 1
H65A H 0.7791 0.0252 0.7034 0.183 Uiso 0.594(11) 1 calc R . P C 1
H65B H 0.7783 0.0666 0.6716 0.183 Uiso 0.594(11) 1 calc R . P C 1
H65C H 0.7558 0.1077 0.6924 0.183 Uiso 0.594(11) 1 calc R . P C 1
C66 C 0.76068(14) 0.2729(3) 0.59492(12) 0.0637(12) Uani 1 1 d . . . . .
C67 C 0.80442(17) 0.2698(4) 0.59538(18) 0.0930(19) Uani 1 1 d . . . . .
C68 C 0.83108(19) 0.2327(5) 0.6269(2) 0.144(3) Uani 1 1 d . . . . .
H68A H 0.8333 0.2696 0.6441 0.216 Uiso 1 1 calc GR . . . .
H68B H 0.8582 0.2220 0.6266 0.216 Uiso 1 1 calc GR . . . .
H68C H 0.8188 0.1829 0.6301 0.216 Uiso 1 1 calc GR . . . .
C69 C 0.8195(2) 0.3522(5) 0.5909(3) 0.152(4) Uani 1 1 d . . . . .
H69A H 0.8026 0.3731 0.5702 0.228 Uiso 1 1 calc GR . . . .
H69B H 0.8478 0.3485 0.5923 0.228 Uiso 1 1 calc GR . . . .
H69C H 0.8180 0.3877 0.6075 0.228 Uiso 1 1 calc GR . . . .
C70 C 0.8046(3) 0.2138(6) 0.5690(3) 0.163(4) Uani 1 1 d . . . . .
H70A H 0.7847 0.2322 0.5489 0.245 Uiso 1 1 calc GR . . . .
H70B H 0.7974 0.1601 0.5734 0.245 Uiso 1 1 calc GR . . . .
H70C H 0.8317 0.2133 0.5678 0.245 Uiso 1 1 calc GR . . . .
C71 C 0.65694(14) 0.3107(3) 0.54115(11) 0.0574(11) Uani 1 1 d . . . . .
C72 C 0.6389(2) 0.3286(4) 0.50561(13) 0.0926(16) Uani 1 1 d . U . . .
C73 C 0.6718(3) 0.3763(6) 0.4984(2) 0.161(3) Uani 1 1 d . U . . .
H73A H 0.6760 0.4274 0.5093 0.241 Uiso 1 1 calc GR . . . .
H73B H 0.6630 0.3853 0.4756 0.241 Uiso 1 1 calc GR . . . .
H73C H 0.6973 0.3463 0.5056 0.241 Uiso 1 1 calc GR . . . .
C74 C 0.6291(3) 0.2549(5) 0.48545(17) 0.139(3) Uani 1 1 d . U . . .
H74A H 0.6526 0.2191 0.4922 0.208 Uiso 1 1 calc GR . . . .
H74B H 0.6227 0.2696 0.4633 0.208 Uiso 1 1 calc GR . . . .
H74C H 0.6057 0.2281 0.4876 0.208 Uiso 1 1 calc GR . . . .
C75 C 0.6022(3) 0.3823(6) 0.4981(2) 0.169(3) Uani 1 1 d . U . . .
H75A H 0.5818 0.3565 0.5047 0.253 Uiso 1 1 calc GR . . . .
H75B H 0.5908 0.3924 0.4754 0.253 Uiso 1 1 calc GR . . . .
H75C H 0.6105 0.4327 0.5094 0.253 Uiso 1 1 calc GR . . . .
C76 C 0.71074(15) 0.5537(3) 0.60539(14) 0.0669(13) Uani 1 1 d D . . . .
C77 C 0.72904(19) 0.6241(3) 0.59336(16) 0.116(2) Uani 1 1 d D U . . .
C84 C 0.73232(14) 0.4150(3) 0.67373(12) 0.0678(13) Uani 1 1 d D . . . .
C85 C 0.76660(19) 0.3924(4) 0.70476(14) 0.153(3) Uani 1 1 d D U . . .
C92 C 0.64589(13) 0.6252(2) 0.68817(10) 0.0485(10) Uani 1 1 d . . . . .
C93 C 0.66856(14) 0.6796(3) 0.71607(11) 0.0611(12) Uani 1 1 d . . . . .
C94 C 0.6916(3) 0.6242(4) 0.74309(16) 0.135(3) Uani 1 1 d . . . . .
H94A H 0.7085 0.6556 0.7612 0.203 Uiso 1 1 calc GR . . . .
H94B H 0.7089 0.5887 0.7364 0.203 Uiso 1 1 calc GR . . . .
H94C H 0.6722 0.5926 0.7490 0.203 Uiso 1 1 calc GR . . . .
C95 C 0.6388(2) 0.7322(4) 0.72488(16) 0.110(2) Uani 1 1 d . . . . .
H95A H 0.6258 0.7700 0.7078 0.165 Uiso 1 1 calc GR . . . .
H95B H 0.6536 0.7613 0.7443 0.165 Uiso 1 1 calc GR . . . .
H95C H 0.6179 0.6988 0.7281 0.165 Uiso 1 1 calc GR . . . .
C96 C 0.6993(2) 0.7325(4) 0.70770(15) 0.100(2) Uani 1 1 d . . . . .
H96A H 0.7183 0.6986 0.7021 0.151 Uiso 1 1 calc GR . . . .
H96B H 0.7145 0.7654 0.7259 0.151 Uiso 1 1 calc GR . . . .
H96C H 0.6846 0.7667 0.6898 0.151 Uiso 1 1 calc GR . . . .
C97 C 0.57462(14) 0.5516(2) 0.59952(10) 0.0484(10) Uani 1 1 d . . . . .
C98 C 0.54771(17) 0.5361(3) 0.56509(12) 0.0731(15) Uani 1 1 d . . . . .
C99 C 0.5457(2) 0.4437(3) 0.56259(15) 0.103(2) Uani 1 1 d . . . . .
H99A H 0.5731 0.4224 0.5675 0.155 Uiso 1 1 calc GR . . . .
H99B H 0.5285 0.4282 0.5411 0.155 Uiso 1 1 calc GR . . . .
H99C H 0.5342 0.4224 0.5776 0.155 Uiso 1 1 calc GR . . . .
C100 C 0.5046(2) 0.5708(5) 0.55695(17) 0.135(3) Uani 1 1 d . . . . .
H10D H 0.4931 0.5517 0.5723 0.203 Uiso 1 1 calc GR . . . .
H10E H 0.4872 0.5537 0.5357 0.203 Uiso 1 1 calc GR . . . .
H10F H 0.5061 0.6289 0.5577 0.203 Uiso 1 1 calc GR . . . .
C101 C 0.5669(3) 0.5687(5) 0.54202(15) 0.134(3) Uani 1 1 d . . . . .
H10G H 0.5701 0.6264 0.5446 0.201 Uiso 1 1 calc GR . . . .
H10H H 0.5492 0.5563 0.5203 0.201 Uiso 1 1 calc GR . . . .
H10I H 0.5935 0.5440 0.5465 0.201 Uiso 1 1 calc GR . . . .
C13 C 0.3784(3) 0.2093(6) 0.6775(3) 0.147(5) Uani 0.670(10) 1 d D U P D 1
H13A H 0.3599 0.2062 0.6891 0.221 Uiso 0.670(10) 1 calc R . P D 1
H13B H 0.3632 0.2254 0.6557 0.221 Uiso 0.670(10) 1 calc R . P D 1
H13C H 0.3908 0.1572 0.6776 0.221 Uiso 0.670(10) 1 calc R . P D 1
C15 C 0.3928(3) 0.3524(5) 0.6951(3) 0.131(4) Uani 0.670(10) 1 d D U P D 1
H15A H 0.4144 0.3910 0.7053 0.196 Uiso 0.670(10) 1 calc R . P D 1
H15B H 0.3766 0.3704 0.6738 0.196 Uiso 0.670(10) 1 calc R . P D 1
H15C H 0.3753 0.3473 0.7075 0.196 Uiso 0.670(10) 1 calc R . P D 1
C17 C 0.4386(3) 0.2429(8) 0.7268(2) 0.167(6) Uani 0.670(10) 1 d D U P D 1
H17A H 0.4598 0.2824 0.7367 0.251 Uiso 0.670(10) 1 calc R . P D 1
H17B H 0.4216 0.2366 0.7396 0.251 Uiso 0.670(10) 1 calc R . P D 1
H17C H 0.4512 0.1919 0.7255 0.251 Uiso 0.670(10) 1 calc R . P D 1
C21 C 0.3768(4) 0.2749(6) 0.5525(3) 0.168(6) Uani 0.685(9) 1 d D U P E 1
H21A H 0.3547 0.2910 0.5331 0.252 Uiso 0.685(9) 1 calc R . P E 1
H21B H 0.3928 0.2329 0.5476 0.252 Uiso 0.685(9) 1 calc R . P E 1
H21C H 0.3653 0.2551 0.5677 0.252 Uiso 0.685(9) 1 calc R . P E 1
C23 C 0.4232(3) 0.3768(8) 0.5430(2) 0.149(5) Uani 0.685(9) 1 d D U P E 1
H23A H 0.4407 0.4226 0.5520 0.224 Uiso 0.685(9) 1 calc R . P E 1
H23B H 0.4394 0.3343 0.5387 0.224 Uiso 0.685(9) 1 calc R . P E 1
H23C H 0.4015 0.3926 0.5233 0.224 Uiso 0.685(9) 1 calc R . P E 1
C25 C 0.3792(4) 0.4138(8) 0.5737(3) 0.161(5) Uani 0.685(9) 1 d D U P E 1
H25A H 0.3969 0.4594 0.5827 0.241 Uiso 0.685(9) 1 calc R . P E 1
H25B H 0.3574 0.4299 0.5542 0.241 Uiso 0.685(9) 1 calc R . P E 1
H25C H 0.3675 0.3948 0.5889 0.241 Uiso 0.685(9) 1 calc R . P E 1
C29 C 0.4139(3) -0.0937(5) 0.5823(3) 0.150(5) Uani 0.760(11) 1 d D U P F 1
H29A H 0.4394 -0.1225 0.5926 0.225 Uiso 0.760(11) 1 calc R . P F 1
H29B H 0.3909 -0.1299 0.5787 0.225 Uiso 0.760(11) 1 calc R . P F 1
H29C H 0.4133 -0.0724 0.5621 0.225 Uiso 0.760(11) 1 calc R . P F 1
C31 C 0.3709(2) 0.0221(5) 0.5880(3) 0.140(4) Uani 0.760(11) 1 d D U P F 1
H31A H 0.3695 0.0656 0.6019 0.209 Uiso 0.760(11) 1 calc R . P F 1
H31B H 0.3701 0.0438 0.5678 0.209 Uiso 0.760(11) 1 calc R . P F 1
H31C H 0.3477 -0.0136 0.5844 0.209 Uiso 0.760(11) 1 calc R . P F 1
C33 C 0.4141(4) -0.0560(7) 0.63644(19) 0.175(6) Uani 0.760(11) 1 d D U P F 1
H33A H 0.4121 -0.0114 0.6497 0.263 Uiso 0.760(11) 1 calc R . P F 1
H33B H 0.3919 -0.0935 0.6339 0.263 Uiso 0.760(11) 1 calc R . P F 1
H33C H 0.4402 -0.0830 0.6465 0.263 Uiso 0.760(11) 1 calc R . P F 1
C38 C 0.5263(3) -0.0025(8) 0.7200(3) 0.131(3) Uani 0.566(8) 1 d D U P G 1
H38A H 0.5071 0.0408 0.7185 0.197 Uiso 0.566(8) 1 calc R . P G 1
H38B H 0.5120 -0.0465 0.7064 0.197 Uiso 0.566(8) 1 calc R . P G 1
H38C H 0.5381 -0.0209 0.7418 0.197 Uiso 0.566(8) 1 calc R . P G 1
C40 C 0.5829(4) 0.0924(6) 0.7322(3) 0.136(3) Uani 0.566(8) 1 d D U P G 1
H40A H 0.5646 0.1369 0.7310 0.205 Uiso 0.566(8) 1 calc R . P G 1
H40B H 0.5933 0.0712 0.7537 0.205 Uiso 0.566(8) 1 calc R . P G 1
H40C H 0.6057 0.1107 0.7266 0.205 Uiso 0.566(8) 1 calc R . P G 1
C42 C 0.5893(4) -0.0405(7) 0.7119(3) 0.134(3) Uani 0.566(8) 1 d D U P G 1
H42A H 0.6112 -0.0222 0.7052 0.200 Uiso 0.566(8) 1 calc R . P G 1
H42B H 0.6009 -0.0588 0.7338 0.200 Uiso 0.566(8) 1 calc R . P G 1
H42C H 0.5748 -0.0844 0.6984 0.200 Uiso 0.566(8) 1 calc R . P G 1
C45 C 0.6078(3) -0.2253(6) 0.5943(3) 0.105(2) Uani 0.521(9) 1 d D U P H 1
H45A H 0.6094 -0.2820 0.5994 0.158 Uiso 0.521(9) 1 calc R . P H 1
H45B H 0.5991 -0.2187 0.5714 0.158 Uiso 0.521(9) 1 calc R . P H 1
H45C H 0.6345 -0.2008 0.6045 0.158 Uiso 0.521(9) 1 calc R . P H 1
C47 C 0.5353(2) -0.2261(5) 0.5915(3) 0.098(2) Uani 0.521(9) 1 d D U P H 1
H47A H 0.5158 -0.2001 0.5992 0.147 Uiso 0.521(9) 1 calc R . P H 1
H47B H 0.5257 -0.2220 0.5685 0.147 Uiso 0.521(9) 1 calc DR . P H 1
H47C H 0.5379 -0.2822 0.5977 0.147 Uiso 0.521(9) 1 calc R . P H 1
C49 C 0.5915(4) -0.1901(6) 0.64223(14) 0.106(2) Uani 0.521(9) 1 d D U P H 1
H49A H 0.5716 -0.1644 0.6495 0.159 Uiso 0.521(9) 1 calc R . P H 1
H49B H 0.5944 -0.2460 0.6487 0.159 Uiso 0.521(9) 1 calc R . P H 1
H49C H 0.6178 -0.1633 0.6515 0.159 Uiso 0.521(9) 1 calc R . P H 1
C78 C 0.7434(4) 0.6902(6) 0.6185(3) 0.150(3) Uani 0.600(7) 1 d D U P I 1
H78A H 0.7208 0.7062 0.6248 0.225 Uiso 0.600(7) 1 calc R . P I 1
H78B H 0.7658 0.6703 0.6370 0.225 Uiso 0.600(7) 1 calc R . P I 1
H78C H 0.7527 0.7361 0.6097 0.225 Uiso 0.600(7) 1 calc R . P I 1
C80 C 0.6929(3) 0.6542(7) 0.5646(3) 0.152(3) Uani 0.600(7) 1 d D U P I 1
H80A H 0.6708 0.6706 0.5713 0.228 Uiso 0.600(7) 1 calc R . P I 1
H80B H 0.7017 0.6996 0.5551 0.228 Uiso 0.600(7) 1 calc R . P I 1
H80C H 0.6835 0.6115 0.5489 0.228 Uiso 0.600(7) 1 calc R . P I 1
C82 C 0.7643(3) 0.5981(6) 0.5831(3) 0.143(3) Uani 0.600(7) 1 d D U P I 1
H82A H 0.7750 0.6445 0.5757 0.215 Uiso 0.600(7) 1 calc R . P I 1
H82B H 0.7859 0.5743 0.6011 0.215 Uiso 0.600(7) 1 calc R . P I 1
H82C H 0.7543 0.5591 0.5661 0.215 Uiso 0.600(7) 1 calc R . P I 1
C86 C 0.7878(3) 0.4701(6) 0.7197(3) 0.157(3) Uani 0.643(7) 1 d D U P J 1
H86A H 0.7676 0.5070 0.7221 0.235 Uiso 0.643(7) 1 calc R . P J 1
H86B H 0.8084 0.4587 0.7405 0.235 Uiso 0.643(7) 1 calc R . P J 1
H86C H 0.8008 0.4939 0.7062 0.235 Uiso 0.643(7) 1 calc R . P J 1
C88 C 0.7981(3) 0.3344(7) 0.7011(3) 0.155(3) Uani 0.643(7) 1 d D U P J 1
H88A H 0.7846 0.2849 0.6915 0.233 Uiso 0.643(7) 1 calc R . P J 1
H88B H 0.8111 0.3582 0.6875 0.233 Uiso 0.643(7) 1 calc R . P J 1
H88C H 0.8187 0.3230 0.7218 0.233 Uiso 0.643(7) 1 calc R . P J 1
C90 C 0.7461(3) 0.3554(8) 0.7261(3) 0.157(3) Uani 0.643(7) 1 d D U P J 1
H90A H 0.7261 0.3925 0.7284 0.235 Uiso 0.643(7) 1 calc R . P J 1
H90B H 0.7326 0.3059 0.7166 0.235 Uiso 0.643(7) 1 calc R . P J 1
H90C H 0.7668 0.3440 0.7469 0.235 Uiso 0.643(7) 1 calc R . P J 1
C14 C 0.3717(4) 0.3011(14) 0.6687(4) 0.153(8) Uani 0.330(10) 1 d D U P D 2
H14A H 0.3645 0.2684 0.6496 0.230 Uiso 0.330(10) 1 calc R . P D 2
H14B H 0.3501 0.2975 0.6774 0.230 Uiso 0.330(10) 1 calc R . P D 2
H14C H 0.3749 0.3565 0.6634 0.230 Uiso 0.330(10) 1 calc R . P D 2
C16 C 0.4238(8) 0.3217(11) 0.7236(3) 0.150(9) Uani 0.330(10) 1 d D U P D 2
H16A H 0.4264 0.3774 0.7184 0.225 Uiso 0.330(10) 1 calc R . P D 2
H16B H 0.4028 0.3169 0.7328 0.225 Uiso 0.330(10) 1 calc R . P D 2
H16C H 0.4498 0.3030 0.7388 0.225 Uiso 0.330(10) 1 calc R . P D 2
C18 C 0.4078(7) 0.1829(5) 0.7012(5) 0.112(7) Uani 0.330(10) 1 d D U P D 2
H18A H 0.4003 0.1512 0.6819 0.168 Uiso 0.330(10) 1 calc R . P D 2
H18B H 0.4338 0.1638 0.7164 0.168 Uiso 0.330(10) 1 calc R . P D 2
H18C H 0.3867 0.1777 0.7103 0.168 Uiso 0.330(10) 1 calc R . P D 2
C22 C 0.4041(8) 0.2959(12) 0.5384(3) 0.126(6) Uani 0.315(9) 1 d D U P E 2
H22A H 0.4282 0.3081 0.5335 0.190 Uiso 0.315(9) 1 calc R . P E 2
H22B H 0.4043 0.2395 0.5438 0.190 Uiso 0.315(9) 1 calc R . P E 2
H22C H 0.3796 0.3076 0.5201 0.190 Uiso 0.315(9) 1 calc R . P E 2
C24 C 0.4042(6) 0.4356(5) 0.5583(5) 0.119(5) Uani 0.315(9) 1 d D U P E 2
H24A H 0.4285 0.4477 0.5535 0.178 Uiso 0.315(9) 1 calc R . P E 2
H24B H 0.3798 0.4477 0.5399 0.178 Uiso 0.315(9) 1 calc R . P E 2
H24C H 0.4043 0.4677 0.5763 0.178 Uiso 0.315(9) 1 calc R . P E 2
C26 C 0.3662(4) 0.3272(15) 0.5742(5) 0.114(5) Uani 0.315(9) 1 d D U P E 2
H26A H 0.3664 0.2708 0.5794 0.170 Uiso 0.315(9) 1 calc R . P E 2
H26B H 0.3663 0.3593 0.5921 0.170 Uiso 0.315(9) 1 calc R . P E 2
H26C H 0.3418 0.3392 0.5558 0.170 Uiso 0.315(9) 1 calc R . P E 2
C30 C 0.3920(7) -0.0359(17) 0.56757(19) 0.130(9) Uani 0.240(11) 1 d D U P F 2
H30A H 0.4127 -0.0565 0.5599 0.196 Uiso 0.240(11) 1 calc R . P F 2
H30B H 0.3694 -0.0736 0.5624 0.196 Uiso 0.240(11) 1 calc R . P F 2
H30C H 0.3820 0.0153 0.5575 0.196 Uiso 0.240(11) 1 calc R . P F 2
C32 C 0.3789(5) 0.0080(13) 0.6165(6) 0.111(8) Uani 0.240(11) 1 d D U P F 2
H32A H 0.3914 0.0148 0.6394 0.166 Uiso 0.240(11) 1 calc R . P F 2
H32B H 0.3689 0.0593 0.6066 0.166 Uiso 0.240(11) 1 calc R . P F 2
H32C H 0.3563 -0.0295 0.6115 0.166 Uiso 0.240(11) 1 calc R . P F 2
C34 C 0.4288(6) -0.1037(8) 0.6201(6) 0.120(8) Uani 0.240(11) 1 d D U P F 2
H34A H 0.4490 -0.1235 0.6118 0.180 Uiso 0.240(11) 1 calc R . P F 2
H34B H 0.4418 -0.0950 0.6429 0.180 Uiso 0.240(11) 1 calc R . P F 2
H34C H 0.4070 -0.1429 0.6161 0.180 Uiso 0.240(11) 1 calc R . P F 2
C37 C 0.5380(5) -0.0519(6) 0.7055(3) 0.126(4) Uani 0.434(8) 1 d D U P G 2
H37A H 0.5086 -0.0433 0.6955 0.189 Uiso 0.434(8) 1 calc GR . P G 2
H37B H 0.5440 -0.0765 0.7262 0.189 Uiso 0.434(8) 1 calc GR . P G 2
H37C H 0.5471 -0.0870 0.6922 0.189 Uiso 0.434(8) 1 calc GR . P G 2
C39 C 0.5545(5) 0.0713(9) 0.7368(3) 0.136(4) Uani 0.434(8) 1 d D U P G 2
H39A H 0.5256 0.0827 0.7317 0.204 Uiso 0.434(8) 1 calc R . P G 2
H39B H 0.5645 0.0383 0.7558 0.204 Uiso 0.434(8) 1 calc R . P G 2
H39C H 0.5697 0.1212 0.7405 0.204 Uiso 0.434(8) 1 calc R . P G 2
C41 C 0.6050(3) 0.0105(11) 0.7179(4) 0.132(4) Uani 0.434(8) 1 d D U P G 2
H41A H 0.6091 -0.0178 0.7005 0.198 Uiso 0.434(8) 1 calc R . P G 2
H41B H 0.6200 0.0607 0.7218 0.198 Uiso 0.434(8) 1 calc R . P G 2
H41C H 0.6149 -0.0223 0.7370 0.198 Uiso 0.434(8) 1 calc R . P G 2
C46 C 0.5839(4) -0.2266(6) 0.5784(2) 0.099(2) Uani 0.479(9) 1 d D U P H 2
H46A H 0.6072 -0.2023 0.5750 0.148 Uiso 0.479(9) 1 calc R . P H 2
H46B H 0.5893 -0.2831 0.5832 0.148 Uiso 0.479(9) 1 calc R . P H 2
H46C H 0.5597 -0.2207 0.5592 0.148 Uiso 0.479(9) 1 calc R . P H 2
C48 C 0.5404(3) -0.2228(6) 0.6115(3) 0.103(2) Uani 0.479(9) 1 d D U P H 2
H48A H 0.5161 -0.2178 0.5923 0.154 Uiso 0.479(9) 1 calc R . P H 2
H48B H 0.5459 -0.2791 0.6167 0.154 Uiso 0.479(9) 1 calc R . P H 2
H48C H 0.5358 -0.1956 0.6289 0.154 Uiso 0.479(9) 1 calc R . P H 2
C50 C 0.6153(3) -0.1924(7) 0.6359(2) 0.110(2) Uani 0.479(9) 1 d D U P H 2
H50A H 0.6383 -0.1681 0.6321 0.165 Uiso 0.479(9) 1 calc R . P H 2
H50B H 0.6110 -0.1650 0.6534 0.165 Uiso 0.479(9) 1 calc R . P H 2
H50C H 0.6211 -0.2486 0.6412 0.165 Uiso 0.479(9) 1 calc R . P H 2
C79 C 0.7154(6) 0.7063(6) 0.6009(4) 0.148(3) Uani 0.400(7) 1 d D U P I 2
H79A H 0.7212 0.7103 0.6236 0.222 Uiso 0.400(7) 1 calc R . P I 2
H79B H 0.7303 0.7479 0.5945 0.222 Uiso 0.400(7) 1 calc R . P I 2
H79C H 0.6862 0.7128 0.5893 0.222 Uiso 0.400(7) 1 calc R . P I 2
C81 C 0.7202(6) 0.6165(10) 0.5577(2) 0.150(3) Uani 0.400(7) 1 d D U P I 2
H81A H 0.7290 0.5641 0.5533 0.224 Uiso 0.400(7) 1 calc R . P I 2
H81B H 0.6910 0.6227 0.5460 0.224 Uiso 0.400(7) 1 calc R . P I 2
H81C H 0.7350 0.6578 0.5512 0.224 Uiso 0.400(7) 1 calc R . P I 2
C83 C 0.7748(3) 0.6118(10) 0.6122(4) 0.148(3) Uani 0.400(7) 1 d D U P I 2
H83A H 0.7831 0.5595 0.6073 0.222 Uiso 0.400(7) 1 calc R . P I 2
H83B H 0.7904 0.6531 0.6065 0.222 Uiso 0.400(7) 1 calc R . P I 2
H83C H 0.7799 0.6149 0.6348 0.222 Uiso 0.400(7) 1 calc R . P I 2
C87 C 0.8056(4) 0.4223(13) 0.7008(4) 0.156(3) Uani 0.357(7) 1 d D U P J 2
H87A H 0.8071 0.4011 0.6812 0.234 Uiso 0.357(7) 1 calc R . P J 2
H87B H 0.8053 0.4805 0.7000 0.234 Uiso 0.357(7) 1 calc R . P J 2
H87C H 0.8293 0.4044 0.7187 0.234 Uiso 0.357(7) 1 calc R . P J 2
C89 C 0.7675(6) 0.3012(5) 0.7063(4) 0.155(3) Uani 0.357(7) 1 d D U P J 2
H89A H 0.7689 0.2798 0.6867 0.233 Uiso 0.357(7) 1 calc R . P J 2
H89B H 0.7914 0.2838 0.7242 0.233 Uiso 0.357(7) 1 calc R . P J 2
H89C H 0.7428 0.2818 0.7090 0.233 Uiso 0.357(7) 1 calc R . P J 2
C91 C 0.7644(6) 0.4258(12) 0.7355(3) 0.156(3) Uani 0.357(7) 1 d D U P J 2
H91A H 0.7879 0.4071 0.7534 0.234 Uiso 0.357(7) 1 calc R . P J 2
H91B H 0.7646 0.4839 0.7349 0.234 Uiso 0.357(7) 1 calc R . P J 2
H91C H 0.7393 0.4076 0.7379 0.234 Uiso 0.357(7) 1 calc R . P J 2
S1 S 0.6269(8) 0.240(2) 0.6608(6) 0.171(3) Uani 0.280(8) 1 d D U P K 1
O3 O 0.6670(6) 0.2716(15) 0.6789(6) 0.172(3) Uani 0.280(8) 1 d D U P K 1
O4 O 0.6064(7) 0.2173(19) 0.6821(6) 0.172(4) Uani 0.280(8) 1 d D U P K 1
O1 O 0.6583(7) 0.1964(14) 0.6711(6) 0.172(4) Uani 0.302(8) 1 d D U P L 2
O2 O 0.6144(7) 0.2782(14) 0.6871(5) 0.172(4) Uani 0.302(8) 1 d D U P L 2
O6 O 0.6009(8) 0.2733(14) 0.6344(5) 0.169(4) Uani 0.260(8) 1 d D U P M 3
O74 O 0.6303(11) 0.1820(13) 0.6765(6) 0.173(3) Uani 0.260(8) 1 d D U P M 3
S4 S 0.6300(10) 0.2625(12) 0.6653(6) 0.172(3) Uani 0.260(8) 1 d D U P M 3
S1A S 0.6194(7) 0.237(2) 0.6615(5) 0.172(3) Uani 0.302(8) 1 d D U P L 2
C5A C 0.4916(3) 0.7070(6) 0.6790(4) 0.113(2) Uani 0.620(10) 1 d D U P A 2
H5AA H 0.5126 0.7125 0.6697 0.169 Uiso 0.620(10) 1 calc R . P A 2
H5AB H 0.4736 0.7532 0.6733 0.169 Uiso 0.620(10) 1 calc R . P A 2
H5AC H 0.5046 0.7035 0.7020 0.169 Uiso 0.620(10) 1 calc R . P A 2
C4A C 0.4459(4) 0.6522(7) 0.6283(3) 0.112(3) Uani 0.620(10) 1 d D U P A 2
H4AA H 0.4675 0.6640 0.6202 0.167 Uiso 0.620(10) 1 calc R . P A 2
H4AB H 0.4298 0.6072 0.6166 0.167 Uiso 0.620(10) 1 calc R . P A 2
H4AC H 0.4284 0.6988 0.6256 0.167 Uiso 0.620(10) 1 calc R . P A 2
C3A C 0.4329(4) 0.6116(10) 0.6777(4) 0.111(3) Uani 0.620(10) 1 d D U P A 2
H3AA H 0.4173 0.6601 0.6771 0.167 Uiso 0.620(10) 1 calc R . P A 2
H3AB H 0.4150 0.5710 0.6643 0.167 Uiso 0.620(10) 1 calc R . P A 2
H3AC H 0.4446 0.5920 0.6994 0.167 Uiso 0.620(10) 1 calc R . P A 2
C8A C 0.5881(9) 0.3089(10) 0.7580(6) 0.112(6) Uani 0.306(9) 1 d D U P B 2
H8AA H 0.5596 0.2927 0.7480 0.169 Uiso 0.306(9) 1 calc R . P B 2
H8AB H 0.6047 0.2792 0.7485 0.169 Uiso 0.306(9) 1 calc R . P B 2
H8AC H 0.5976 0.2978 0.7806 0.169 Uiso 0.306(9) 1 calc R . P B 2
C10A C 0.6349(6) 0.4295(19) 0.7672(6) 0.118(6) Uani 0.306(9) 1 d D U P B 2
H10J H 0.6348 0.4866 0.7629 0.177 Uiso 0.306(9) 1 calc R . P B 2
H10K H 0.6453 0.4207 0.7900 0.177 Uiso 0.306(9) 1 calc R . P B 2
H10L H 0.6523 0.4020 0.7579 0.177 Uiso 0.306(9) 1 calc R . P B 2
C9A C 0.5688(9) 0.4522(17) 0.7682(6) 0.131(6) Uani 0.306(9) 1 d D U P B 2
H9AA H 0.5729 0.5078 0.7637 0.197 Uiso 0.306(9) 1 calc R . P B 2
H9AB H 0.5398 0.4397 0.7595 0.197 Uiso 0.306(9) 1 calc R . P B 2
H9AC H 0.5794 0.4438 0.7910 0.197 Uiso 0.306(9) 1 calc R . P B 2
C63A C 0.7591(5) -0.0217(13) 0.6562(4) 0.122(3) Uani 0.406(11) 1 d D U P C 2
H63D H 0.7683 0.0197 0.6453 0.183 Uiso 0.406(11) 1 calc R . P C 2
H63E H 0.7819 -0.0398 0.6747 0.183 Uiso 0.406(11) 1 calc R . P C 2
H63F H 0.7481 -0.0665 0.6419 0.183 Uiso 0.406(11) 1 calc R . P C 2
C65A C 0.7462(6) 0.0799(10) 0.6920(4) 0.110(4) Uani 0.406(11) 1 d D U P C 2
H65D H 0.7592 0.1183 0.6825 0.166 Uiso 0.406(11) 1 calc R . P C 2
H65E H 0.7259 0.1071 0.6983 0.166 Uiso 0.406(11) 1 calc R . P C 2
H65F H 0.7668 0.0558 0.7105 0.166 Uiso 0.406(11) 1 calc R . P C 2
C64A C 0.7062(7) -0.0416(12) 0.6846(6) 0.114(3) Uani 0.406(11) 1 d D U P C 2
H64D H 0.7278 -0.0645 0.7029 0.171 Uiso 0.406(11) 1 calc R . P C 2
H64E H 0.6874 -0.0114 0.6917 0.171 Uiso 0.406(11) 1 calc R . P C 2
H64F H 0.6914 -0.0843 0.6705 0.171 Uiso 0.406(11) 1 calc R . P C 2

loop_
_atom_site_aniso_label
_atom_site_aniso_U_11
_atom_site_aniso_U_22
_atom_site_aniso_U_33
_atom_site_aniso_U_23
_atom_site_aniso_U_13
_atom_site_aniso_U_12
Cr1 0.0425(4) 0.0398(3) 0.0528(4) -0.0053(3) 0.0191(3) -0.0016(3)
Cr2 0.0467(4) 0.0464(4) 0.0695(5) -0.0060(3) 0.0253(3) -0.0048(3)
Cr3 0.0572(4) 0.0452(4) 0.0677(5) -0.0036(3) 0.0308(4) -0.0105(3)
Cr4 0.0646(4) 0.0374(3) 0.0602(5) 0.0005(3) 0.0278(4) -0.0074(3)
Cr5 0.0565(4) 0.0392(3) 0.0502(4) -0.0004(3) 0.0186(3) 0.0033(3)
Cr6 0.0541(4) 0.0450(4) 0.0628(5) 0.0004(3) 0.0274(4) 0.0058(3)
Cr7 0.0468(4) 0.0449(4) 0.0611(4) -0.0006(3) 0.0260(3) 0.0028(3)
Cr8 0.0413(4) 0.0431(3) 0.0537(4) -0.0059(3) 0.0183(3) -0.0028(3)
F1 0.0490(13) 0.0446(12) 0.0499(14) -0.0076(9) 0.0194(11) -0.0070(10)
F2 0.0470(13) 0.0458(12) 0.0572(15) -0.0036(10) 0.0167(11) -0.0045(10)
F3 0.0565(13) 0.0383(11) 0.0519(14) 0.0020(9) 0.0228(11) -0.0050(10)
F4 0.0577(14) 0.0454(12) 0.0468(14) -0.0015(10) 0.0183(11) -0.0027(10)
F5 0.0515(13) 0.0392(11) 0.0530(14) 0.0042(9) 0.0199(11) 0.0060(10)
F6 0.0543(13) 0.0460(12) 0.0524(14) -0.0010(10) 0.0222(11) 0.0012(10)
F7 0.0397(12) 0.0469(12) 0.0522(14) -0.0101(10) 0.0177(10) 0.0013(9)
F8 0.0455(12) 0.0419(11) 0.0550(14) 0.0027(9) 0.0196(11) 0.0041(9)
O7 0.0551(19) 0.0516(17) 0.093(3) -0.0158(16) 0.0347(18) 0.0012(14)
O8 0.058(2) 0.0552(19) 0.137(3) -0.0115(19) 0.048(2) 0.0017(16)
O9 0.0557(18) 0.077(2) 0.0486(18) -0.0024(15) 0.0190(15) -0.0115(16)
O10 0.069(2) 0.0684(19) 0.061(2) -0.0104(15) 0.0304(17) -0.0180(17)
O11 0.070(2) 0.067(2) 0.117(3) -0.0160(19) 0.059(2) -0.0123(17)
O12 0.098(3) 0.067(2) 0.130(3) -0.017(2) 0.084(3) -0.0236(19)
O13 0.0590(19) 0.0537(18) 0.084(2) 0.0103(17) 0.0020(18) -0.0060(15)
O14 0.059(2) 0.062(2) 0.081(2) -0.0089(17) 0.0075(17) 0.0038(16)
O15 0.075(2) 0.065(2) 0.147(4) -0.031(2) 0.061(3) -0.0310(18)
O16 0.085(3) 0.058(2) 0.129(3) -0.023(2) 0.064(3) -0.0293(18)
O17 0.121(3) 0.062(2) 0.059(2) 0.0122(16) 0.046(2) 0.009(2)
O18 0.097(3) 0.076(2) 0.063(2) 0.0242(17) 0.043(2) 0.0227(19)
O19 0.104(3) 0.0400(17) 0.127(3) -0.0020(17) 0.069(3) -0.0090(17)
O20 0.085(2) 0.0398(16) 0.091(3) -0.0037(15) 0.040(2) 0.0032(15)
O21 0.0574(19) 0.080(2) 0.0504(19) -0.0135(15) 0.0121(16) -0.0087(16)
O22 0.061(2) 0.075(2) 0.0428(18) -0.0030(14) 0.0129(15) -0.0025(16)
O23 0.082(2) 0.0620(19) 0.085(3) -0.0178(17) 0.045(2) 0.0026(17)
O24 0.085(2) 0.058(2) 0.111(3) -0.0187(19) 0.060(2) 0.0010(18)
O25 0.0586(19) 0.0609(18) 0.062(2) 0.0182(15) 0.0120(16) 0.0042(16)
O26 0.0581(19) 0.0590(19) 0.075(2) 0.0110(16) 0.0055(17) 0.0035(15)
O27 0.059(2) 0.060(2) 0.120(3) -0.0019(19) 0.047(2) 0.0085(16)
O28 0.0616(19) 0.0575(18) 0.101(3) -0.0008(17) 0.0509(19) 0.0037(15)
O29 0.088(2) 0.0562(19) 0.056(2) -0.0003(14) 0.0370(18) 0.0007(16)
O30 0.086(2) 0.0567(18) 0.0508(19) 0.0046(14) 0.0271(17) 0.0194(16)
O31 0.086(2) 0.0546(19) 0.104(3) 0.0020(18) 0.063(2) -0.0023(17)
O32 0.067(2) 0.0589(18) 0.090(3) -0.0151(16) 0.043(2) -0.0183(15)
O33 0.0432(17) 0.072(2) 0.068(2) -0.0124(16) 0.0114(15) 0.0085(14)
O34 0.0485(17) 0.086(2) 0.058(2) -0.0082(16) 0.0112(15) 0.0128(17)
O35 0.0577(18) 0.0558(17) 0.077(2) -0.0188(15) 0.0288(17) -0.0155(14)
O36 0.0501(17) 0.0510(16) 0.073(2) -0.0194(14) 0.0251(15) -0.0072(13)
O37 0.0544(18) 0.0494(16) 0.0583(19) 0.0094(13) 0.0244(15) 0.0059(13)
O38 0.0435(16) 0.0514(16) 0.0603(19) 0.0077(13) 0.0141(15) 0.0054(12)
C1 0.054(3) 0.056(3) 0.071(3) -0.005(2) 0.026(2) 0.007(2)
C2 0.086(3) 0.066(3) 0.152(5) -0.009(3) 0.062(3) 0.021(2)
C3 0.099(5) 0.082(7) 0.167(9) -0.010(6) 0.074(6) 0.022(4)
C4 0.114(5) 0.071(4) 0.163(5) -0.005(4) 0.065(4) 0.019(4)
C5 0.114(5) 0.076(5) 0.163(6) -0.017(4) 0.065(5) 0.020(4)
C6 0.070(3) 0.056(3) 0.047(3) 0.000(2) 0.026(2) 0.006(2)
C7 0.106(4) 0.123(4) 0.053(3) 0.012(3) 0.019(3) -0.004(3)
C8 0.146(7) 0.157(8) 0.073(6) 0.022(6) 0.039(5) -0.019(6)
C9 0.165(9) 0.151(6) 0.075(6) -0.008(4) 0.045(7) -0.021(5)
C10 0.126(5) 0.179(9) 0.085(7) 0.021(6) 0.024(5) 0.021(5)
C11 0.053(3) 0.074(3) 0.070(3) -0.005(2) 0.032(2) -0.010(2)
C12 0.097(4) 0.114(4) 0.118(5) -0.017(4) 0.078(4) -0.025(3)
C19 0.043(2) 0.079(3) 0.060(3) 0.008(2) 0.015(2) 0.000(2)
C20 0.064(3) 0.124(5) 0.081(4) 0.022(3) -0.003(3) 0.005(3)
C27 0.067(3) 0.056(3) 0.066(3) -0.002(2) 0.023(3) -0.021(2)
C28 0.089(4) 0.082(4) 0.138(5) -0.023(3) 0.052(4) -0.047(3)
C35 0.066(3) 0.063(3) 0.057(3) 0.016(2) 0.018(3) -0.011(2)
C36 0.138(5) 0.146(5) 0.071(4) 0.050(3) 0.031(3) 0.004(4)
C43 0.078(3) 0.041(2) 0.067(3) -0.002(2) 0.021(3) -0.002(2)
C44 0.131(4) 0.036(2) 0.098(3) 0.012(2) 0.029(3) 0.004(2)
C51 0.064(3) 0.044(2) 0.048(3) -0.0099(18) 0.009(2) -0.003(2)
C52 0.105(5) 0.084(4) 0.062(4) 0.012(3) 0.006(3) 0.014(3)
C53 0.200(9) 0.183(8) 0.055(4) 0.037(5) 0.019(5) 0.031(7)
C54 0.229(10) 0.072(5) 0.139(7) 0.040(4) 0.014(7) 0.034(5)
C55 0.101(6) 0.192(9) 0.123(7) 0.023(6) -0.035(5) 0.029(6)
C56 0.072(3) 0.058(3) 0.058(3) -0.001(2) 0.025(3) 0.016(2)
C57 0.122(5) 0.111(4) 0.143(6) -0.058(4) 0.084(4) 0.007(3)
C58 0.172(6) 0.210(8) 0.210(7) -0.085(5) 0.076(5) 0.059(5)
C59 0.211(8) 0.188(6) 0.181(7) -0.057(5) 0.126(6) -0.008(6)
C60 0.191(6) 0.171(6) 0.227(8) -0.122(6) 0.128(6) -0.032(5)
C61 0.069(3) 0.053(3) 0.053(3) 0.005(2) 0.016(2) 0.016(2)
C62 0.091(4) 0.095(4) 0.081(4) 0.035(3) -0.006(3) 0.020(3)
C63 0.114(6) 0.105(5) 0.104(5) 0.033(4) -0.001(5) 0.034(4)
C64 0.123(6) 0.110(7) 0.089(5) 0.040(6) 0.009(4) 0.019(6)
C65 0.101(5) 0.124(6) 0.101(6) 0.033(4) -0.011(4) 0.011(5)
C66 0.055(3) 0.065(3) 0.080(4) 0.004(2) 0.034(3) 0.007(2)
C67 0.064(3) 0.085(4) 0.150(6) 0.006(4) 0.062(4) 0.012(3)
C68 0.055(4) 0.167(8) 0.195(9) 0.040(7) 0.027(5) 0.017(4)
C69 0.090(5) 0.120(6) 0.287(12) 0.018(7) 0.117(7) -0.003(4)
C70 0.130(7) 0.179(8) 0.242(11) -0.057(8) 0.140(8) -0.004(6)
C71 0.061(3) 0.067(3) 0.050(3) 0.004(2) 0.028(2) 0.006(2)
C72 0.124(4) 0.109(4) 0.047(3) 0.014(2) 0.034(3) 0.021(3)
C73 0.201(6) 0.191(7) 0.106(6) 0.011(5) 0.075(5) -0.022(5)
C74 0.190(7) 0.146(5) 0.073(4) -0.003(3) 0.038(5) 0.012(4)
C75 0.190(6) 0.211(7) 0.094(6) 0.027(5) 0.038(5) 0.084(5)
C76 0.062(3) 0.057(3) 0.096(4) 0.002(3) 0.046(3) -0.007(2)
C77 0.135(5) 0.068(3) 0.197(7) 0.012(4) 0.121(5) -0.011(3)
C84 0.052(3) 0.070(3) 0.067(4) 0.001(3) 0.005(2) 0.006(2)
C85 0.116(5) 0.199(7) 0.105(4) -0.009(4) -0.007(3) 0.059(5)
C92 0.054(3) 0.042(2) 0.045(2) -0.0032(17) 0.012(2) 0.0007(19)
C93 0.065(3) 0.057(3) 0.052(3) -0.007(2) 0.009(2) -0.007(2)
C94 0.172(7) 0.100(5) 0.078(5) 0.006(4) -0.021(5) -0.018(5)
C95 0.123(5) 0.111(5) 0.099(5) -0.060(4) 0.045(4) -0.014(4)
C96 0.106(5) 0.096(4) 0.093(5) -0.034(3) 0.029(4) -0.052(4)
C97 0.060(3) 0.0315(19) 0.048(3) 0.0052(16) 0.014(2) 0.0048(18)
C98 0.083(4) 0.053(3) 0.063(3) -0.007(2) 0.002(3) 0.001(2)
C99 0.132(5) 0.065(3) 0.085(4) -0.024(3) 0.008(4) -0.011(3)
C100 0.104(5) 0.144(6) 0.095(5) -0.034(4) -0.037(4) 0.043(5)
C101 0.196(8) 0.137(6) 0.052(4) -0.002(4) 0.025(5) -0.041(6)
C13 0.117(8) 0.172(10) 0.203(13) -0.060(9) 0.118(8) -0.064(8)
C15 0.121(9) 0.155(8) 0.159(11) -0.029(7) 0.101(8) -0.006(6)
C17 0.159(9) 0.260(16) 0.130(8) 0.032(8) 0.109(7) 0.012(9)
C21 0.124(9) 0.166(9) 0.131(11) 0.023(7) -0.053(7) -0.043(7)
C23 0.131(9) 0.210(13) 0.088(7) 0.046(8) 0.017(6) 0.010(8)
C25 0.104(9) 0.210(11) 0.140(10) 0.016(8) 0.010(7) 0.063(8)
C29 0.136(9) 0.121(8) 0.216(11) -0.091(8) 0.091(9) -0.082(6)
C31 0.096(6) 0.154(8) 0.162(10) -0.047(7) 0.038(6) -0.048(5)
C33 0.202(13) 0.163(11) 0.182(8) -0.001(7) 0.097(8) -0.111(9)
C38 0.143(6) 0.165(7) 0.080(7) 0.053(5) 0.035(5) 0.003(5)
C40 0.144(7) 0.164(6) 0.096(6) 0.033(5) 0.037(5) 0.000(5)
C42 0.149(6) 0.157(6) 0.088(7) 0.047(5) 0.034(6) 0.012(5)
C45 0.140(4) 0.057(3) 0.109(4) 0.011(3) 0.034(3) 0.012(3)
C47 0.137(4) 0.047(3) 0.100(4) 0.014(3) 0.031(3) 0.003(2)
C49 0.143(5) 0.061(3) 0.103(3) 0.013(2) 0.031(3) 0.012(3)
C78 0.181(7) 0.090(4) 0.222(8) 0.017(5) 0.123(6) -0.021(5)
C80 0.185(7) 0.095(5) 0.219(8) 0.031(5) 0.124(6) -0.015(5)
C82 0.172(6) 0.099(5) 0.217(8) 0.022(5) 0.140(6) -0.015(4)
C86 0.119(5) 0.203(7) 0.108(5) -0.010(4) -0.007(4) 0.056(5)
C88 0.117(5) 0.201(7) 0.107(5) -0.008(4) -0.007(4) 0.062(5)
C90 0.121(5) 0.203(7) 0.106(5) -0.007(4) -0.006(4) 0.057(5)
C14 0.111(10) 0.22(2) 0.168(13) 0.018(12) 0.093(9) -0.011(11)
C16 0.20(2) 0.149(15) 0.141(12) -0.041(11) 0.104(12) -0.046(14)
C18 0.134(17) 0.127(9) 0.119(15) -0.019(7) 0.100(13) -0.039(8)
C22 0.109(14) 0.153(10) 0.097(9) 0.011(8) 0.014(9) 0.007(9)
C24 0.090(12) 0.134(6) 0.103(13) 0.031(5) 0.001(9) 0.007(5)
C26 0.070(7) 0.148(12) 0.100(12) 0.030(9) 0.003(8) 0.009(7)
C30 0.105(18) 0.14(2) 0.149(10) -0.028(8) 0.047(9) -0.060(14)
C32 0.070(12) 0.117(15) 0.151(18) -0.025(13) 0.046(13) -0.051(10)
C34 0.077(11) 0.098(10) 0.196(19) 0.007(11) 0.063(13) -0.056(8)
C37 0.151(7) 0.153(6) 0.072(7) 0.048(4) 0.037(6) 0.000(5)
C39 0.157(8) 0.165(8) 0.080(6) 0.042(5) 0.037(6) 0.010(6)
C41 0.141(5) 0.155(9) 0.093(8) 0.040(6) 0.033(4) 0.004(4)
C46 0.136(5) 0.048(3) 0.102(4) 0.010(3) 0.031(4) 0.013(3)
C48 0.141(5) 0.055(3) 0.106(4) 0.016(3) 0.037(4) 0.004(3)
C50 0.145(5) 0.061(3) 0.108(4) 0.013(3) 0.028(4) 0.012(4)
C79 0.182(7) 0.086(4) 0.220(8) 0.024(5) 0.125(6) -0.014(5)
C81 0.182(7) 0.099(5) 0.216(8) 0.027(5) 0.131(6) -0.016(5)
C83 0.174(6) 0.097(5) 0.221(8) 0.020(5) 0.129(6) -0.019(5)
C87 0.118(5) 0.203(7) 0.108(5) -0.009(4) -0.007(4) 0.057(5)
C89 0.119(5) 0.200(7) 0.107(5) -0.007(4) -0.006(4) 0.060(5)
C91 0.120(5) 0.202(7) 0.106(5) -0.009(4) -0.006(4) 0.058(5)
S1 0.195(7) 0.154(6) 0.160(5) -0.013(4) 0.058(4) -0.029(6)
O3 0.195(7) 0.156(6) 0.161(6) -0.012(5) 0.061(5) -0.030(7)
O4 0.194(7) 0.156(6) 0.163(6) -0.014(5) 0.060(5) -0.028(7)
O1 0.194(7) 0.156(6) 0.162(5) -0.014(5) 0.061(5) -0.028(7)
O2 0.194(7) 0.155(6) 0.163(6) -0.014(5) 0.060(5) -0.027(7)
O6 0.193(8) 0.150(7) 0.161(6) -0.013(5) 0.061(6) -0.029(7)
O74 0.195(7) 0.156(6) 0.163(5) -0.014(4) 0.060(5) -0.029(6)
S4 0.196(7) 0.154(6) 0.159(5) -0.012(4) 0.057(4) -0.029(6)
S1A 0.196(7) 0.154(6) 0.159(5) -0.012(4) 0.057(4) -0.029(6)
C5A 0.114(4) 0.071(4) 0.166(6) -0.012(3) 0.064(4) 0.018(3)
C4A 0.113(5) 0.070(5) 0.161(5) 0.000(4) 0.062(4) 0.020(4)
C3A 0.104(5) 0.085(6) 0.168(8) -0.008(6) 0.077(6) 0.024(4)
C8A 0.123(12) 0.130(6) 0.074(13) 0.016(5) 0.023(10) -0.005(5)
C10A 0.112(6) 0.144(11) 0.081(13) 0.008(9) 0.016(6) -0.008(6)
C9A 0.129(10) 0.161(10) 0.096(14) -0.013(9) 0.033(10) 0.000(8)
C63A 0.108(6) 0.124(7) 0.106(6) 0.032(5) 0.006(5) 0.032(5)
C65A 0.098(8) 0.115(6) 0.086(6) 0.028(5) -0.005(6) 0.016(6)
C64A 0.113(6) 0.104(7) 0.096(6) 0.044(5) 0.004(5) 0.021(6)

loop_
_atom_type_symbol
_atom_type_description
_atom_type_scat_dispersion_real
_atom_type_scat_dispersion_imag
_atom_type_scat_source
C C 0.0033 0.0016 'International Tables Vol C Tables 4.2.6.8 and 6.1.1.4'
H H 0.0000 0.0000 'International Tables Vol C Tables 4.2.6.8 and 6.1.1.4'
Cr Cr 0.3209 0.6236 'International Tables Vol C Tables 4.2.6.8 and 6.1.1.4'
F F 0.0171 0.0103 'International Tables Vol C Tables 4.2.6.8 and 6.1.1.4'
O O 0.0106 0.0060 'International Tables Vol C Tables 4.2.6.8 and 6.1.1.4'
S S 0.1246 0.1234 'International Tables Vol C Tables 4.2.6.8 and 6.1.1.4'

loop_
_geom_angle_atom_site_label_1
_geom_angle_atom_site_label_2
_geom_angle_atom_site_label_3
_geom_angle
F1 Cr1 F8 90.43(9)
F1 Cr1 O7 92.83(11)
F1 Cr1 O9 90.16(11)
F1 Cr1 O36 177.32(12)
F1 Cr1 O38 85.59(11)
F8 Cr1 O7 176.15(12)
F8 Cr1 O9 89.72(11)
F8 Cr1 O36 90.53(11)
F8 Cr1 O38 90.06(11)
O7 Cr1 O9 92.32(14)
O7 Cr1 O36 86.30(12)
O7 Cr1 O38 88.15(13)
O36 Cr1 O9 87.34(13)
O36 Cr1 O38 96.91(13)
O38 Cr1 O9 175.74(13)
F1 Cr2 F2 88.93(10)
F1 Cr2 O8 91.91(12)
F1 Cr2 O10 90.95(12)
F1 Cr2 O11 178.49(13)
F1 Cr2 O13 90.71(12)
F2 Cr2 O8 178.51(14)
F2 Cr2 O10 89.24(12)
F2 Cr2 O11 92.07(12)
F2 Cr2 O13 91.63(12)
O8 Cr2 O11 87.11(14)
O8 Cr2 O13 87.13(15)
O10 Cr2 O8 91.97(16)
O10 Cr2 O11 87.93(15)
O10 Cr2 O13 178.13(15)
O11 Cr2 O13 90.39(16)
F2 Cr3 F3 90.13(10)
F2 Cr3 O12 91.09(13)
F2 Cr3 O14 92.18(12)
F2 Cr3 O15 176.78(14)
F2 Cr3 O17 89.74(13)
F3 Cr3 O12 178.44(12)
F3 Cr3 O14 90.78(13)
F3 Cr3 O15 93.08(13)
F3 Cr3 O17 90.58(13)
O12 Cr3 O14 90.15(17)
O12 Cr3 O17 88.45(17)
O14 Cr3 O17 177.64(15)
O15 Cr3 O12 85.71(15)
O15 Cr3 O14 87.55(17)
O15 Cr3 O17 90.45(17)
F3 Cr4 F4 91.84(9)
F3 Cr4 O16 92.30(13)
F3 Cr4 O18 90.46(12)
F3 Cr4 O19 176.40(13)
F3 Cr4 O21 87.46(12)
F4 Cr4 O16 175.57(13)
F4 Cr4 O18 89.82(13)
F4 Cr4 O19 90.82(13)
F4 Cr4 O21 90.15(12)
O16 Cr4 O18 91.70(17)
O19 Cr4 O16 85.11(15)
O19 Cr4 O18 87.12(16)
O19 Cr4 O21 94.97(16)
O21 Cr4 O16 88.48(16)
O21 Cr4 O18 177.92(15)
F4 Cr5 O20 92.15(12)
F4 Cr5 O22 90.10(12)
F4 Cr5 O23 177.81(13)
F4 Cr5 O25 90.44(12)
F5 Cr5 F4 89.79(9)
F5 Cr5 O20 177.47(12)
F5 Cr5 O22 87.55(12)
F5 Cr5 O23 92.10(12)
F5 Cr5 O25 91.23(11)
O20 Cr5 O23 85.99(14)
O20 Cr5 O25 87.12(14)
O22 Cr5 O20 94.08(14)
O22 Cr5 O23 88.87(15)
O22 Cr5 O25 178.66(14)
O23 Cr5 O25 90.62(15)
F5 Cr6 F6 89.57(10)
F5 Cr6 O24 93.13(13)
F5 Cr6 O26 91.35(12)
F5 Cr6 O27 179.27(14)
F5 Cr6 O29 89.65(12)
F6 Cr6 O24 177.29(13)
F6 Cr6 O26 90.57(12)
F6 Cr6 O27 90.25(12)
F6 Cr6 O29 92.08(11)
O24 Cr6 O26 89.19(16)
O24 Cr6 O27 87.05(15)
O24 Cr6 O29 88.11(15)
O26 Cr6 O27 87.95(15)
O26 Cr6 O29 177.18(14)
O27 Cr6 O29 91.07(15)
F6 Cr7 O28 92.43(11)
F6 Cr7 O30 91.00(12)
F6 Cr7 O31 178.13(13)
F6 Cr7 O33 89.29(12)
F7 Cr7 F6 89.27(10)
F7 Cr7 O28 177.84(12)
F7 Cr7 O30 90.51(12)
F7 Cr7 O31 91.83(12)
F7 Cr7 O33 91.12(11)
O28 Cr7 O30 90.80(14)
O28 Cr7 O31 86.50(13)
O31 Cr7 O30 87.48(15)
O33 Cr7 O28 87.56(14)
O33 Cr7 O30 178.34(14)
O33 Cr7 O31 92.20(15)
F7 Cr8 F8 89.54(9)
F7 Cr8 O32 93.60(12)
F7 Cr8 O34 90.15(12)
F7 Cr8 O35 177.54(13)
F7 Cr8 O37 85.57(11)
F8 Cr8 O32 176.24(12)
F8 Cr8 O34 90.46(12)
F8 Cr8 O35 90.58(11)
F8 Cr8 O37 90.45(11)
O32 Cr8 O34 91.60(15)
O32 Cr8 O35 86.38(13)
O32 Cr8 O37 87.73(14)
O35 Cr8 O34 87.39(14)
O37 Cr8 O34 175.61(13)
O37 Cr8 O35 96.89(13)
Cr2 F1 Cr1 124.98(12)
Cr2 F2 Cr3 124.51(12)
Cr3 F3 Cr4 124.20(11)
Cr5 F4 Cr4 124.29(12)
Cr6 F5 Cr5 124.11(11)
Cr6 F6 Cr7 123.83(12)
Cr7 F7 Cr8 123.91(11)
Cr1 F8 Cr8 124.58(11)
C1 O7 Cr1 134.9(3)
C1 O8 Cr2 133.5(3)
C6 O9 Cr1 132.1(3)
C6 O10 Cr2 135.0(3)
C11 O11 Cr2 135.0(3)
C11 O12 Cr3 134.9(3)
C19 O13 Cr2 133.5(3)
C19 O14 Cr3 135.5(3)
C27 O15 Cr3 134.4(3)
C27 O16 Cr4 135.5(3)
C35 O17 Cr3 134.7(3)
C35 O18 Cr4 134.5(3)
C43 O19 Cr4 135.1(3)
C43 O20 Cr5 133.6(3)
C51 O21 Cr4 133.5(3)
C51 O22 Cr5 133.3(3)
C56 O23 Cr5 132.6(3)
C56 O24 Cr6 135.7(3)
C61 O25 Cr5 135.8(3)
C61 O26 Cr6 131.6(3)
C66 O27 Cr6 130.6(3)
C66 O28 Cr7 134.4(3)
C71 O29 Cr6 135.6(3)
C71 O30 Cr7 129.6(3)
C76 O31 Cr7 131.7(3)
C76 O32 Cr8 134.1(3)
C84 O33 Cr7 135.1(3)
C84 O34 Cr8 131.0(3)
C92 O35 Cr8 133.8(3)
C92 O36 Cr1 134.3(3)
C97 O37 Cr8 131.1(3)
C97 O38 Cr1 131.0(3)
O7 C1 O8 125.8(4)
O7 C1 C2 117.5(4)
O8 C1 C2 116.8(4)
C1 C2 C3 107.7(12)
C1 C2 C4 113.6(9)
C1 C2 C5 104.0(8)
C1 C2 C5A 111.5(6)
C1 C2 C4A 101.5(6)
C3 C2 C5 108.5(13)
C4 C2 C3 109.8(16)
C4 C2 C5 112.8(11)
C5A C2 C4A 99.9(8)
C3A C2 C1 116.1(8)
C3A C2 C5A 116.7(8)
C3A C2 C4A 108.6(9)
C2 C3 H3A 109.5
C2 C3 H3B 109.5
C2 C3 H3C 109.5
H3A C3 H3B 109.5
H3A C3 H3C 109.5
H3B C3 H3C 109.5
C2 C4 H4A 109.5
C2 C4 H4B 109.5
C2 C4 H4C 109.5
H4A C4 H4B 109.5
H4A C4 H4C 109.5
H4B C4 H4C 109.5
C2 C5 H5A 109.5
C2 C5 H5B 109.5
C2 C5 H5C 109.5
H5A C5 H5B 109.5
H5A C5 H5C 109.5
H5B C5 H5C 109.5
O9 C6 C7 115.9(5)
O10 C6 O9 126.4(4)
O10 C6 C7 117.7(5)
C6 C7 C9A 101.2(11)
C8 C7 C6 111.6(6)
C8 C7 C9 109.5(8)
C8 C7 C10 115.9(9)
C9 C7 C6 108.9(6)
C10 C7 C6 107.5(6)
C10 C7 C9 103.0(9)
C8A C7 C6 110.1(10)
C8A C7 C10A 114.3(16)
C8A C7 C9A 115.0(17)
C10A C7 C6 113.9(11)
C10A C7 C9A 101.5(17)
C7 C8 H8A 109.5
C7 C8 H8B 109.5
C7 C8 H8C 109.5
H8A C8 H8B 109.5
H8A C8 H8C 109.5
H8B C8 H8C 109.5
C7 C9 H9A 109.5
C7 C9 H9B 109.5
C7 C9 H9C 109.5
H9A C9 H9B 109.5
H9A C9 H9C 109.5
H9B C9 H9C 109.5
C7 C10 H10A 109.5
C7 C10 H10B 109.5
C7 C10 H10C 109.5
H10A C10 H10B 109.5
H10A C10 H10C 109.5
H10B C10 H10C 109.5
O11 C11 C12 117.3(4)
O12 C11 O11 124.9(4)
O12 C11 C12 117.7(4)
C11 C12 C15 111.3(5)
C11 C12 C17 104.8(6)
C13 C12 C11 110.3(5)
C13 C12 C15 110.2(3)
C13 C12 C17 110.2(3)
C17 C12 C15 109.9(3)
C14 C12 C11 102.5(8)
C16 C12 C11 114.9(9)
C16 C12 C14 110.2(3)
C16 C12 C18 110.1(3)
C18 C12 C11 108.8(7)
C18 C12 C14 110.1(3)
O13 C19 O14 125.0(4)
O13 C19 C20 118.5(4)
O14 C19 C20 116.5(4)
C19 C20 C23 107.0(5)
C19 C20 C25 108.8(6)
C19 C20 C22 112.1(9)
C21 C20 C19 111.8(6)
C21 C20 C23 109.6(5)
C21 C20 C25 109.9(9)
C25 C20 C23 109.7(5)
C24 C20 C19 112.4(8)
C24 C20 C22 109.8(5)
C26 C20 C19 103.5(8)
C26 C20 C22 109.0(14)
C26 C20 C24 109.8(5)
O15 C27 C28 117.0(5)
O16 C27 O15 125.7(4)
O16 C27 C28 117.2(4)
C29 C28 C27 110.4(5)
C29 C28 C31 110.6(3)
C29 C28 C33 110.6(3)
C31 C28 C27 108.4(5)
C31 C28 C33 110.6(3)
C33 C28 C27 106.1(5)
C30 C28 C27 106.1(10)
C30 C28 C34 110.5(3)
C32 C28 C27 112.0(8)
C32 C28 C30 110.6(3)
C32 C28 C34 110.5(3)
C34 C28 C27 107.0(8)
O17 C35 C36 116.9(5)
O18 C35 O17 125.4(4)
O18 C35 C36 117.6(5)
C35 C36 C40 107.7(6)
C35 C36 C37 102.8(6)
C38 C36 C35 109.1(6)
C38 C36 C40 107.9(3)
C42 C36 C35 115.4(6)
C42 C36 C38 108.5(3)
C42 C36 C40 108.0(3)
C39 C36 C35 117.1(7)
C39 C36 C37 108.2(3)
C39 C36 C41 108.4(3)
C41 C36 C35 111.9(7)
C41 C36 C37 107.9(3)
O19 C43 O20 124.8(4)
O19 C43 C44 117.3(4)
O20 C43 C44 117.9(4)
C43 C44 C47 109.4(5)
C43 C44 C49 104.0(5)
C43 C44 C46 108.4(5)
C45 C44 C43 113.7(5)
C45 C44 C47 110.0(3)
C45 C44 C49 110.2(3)
C49 C44 C47 109.4(3)
C48 C44 C43 113.6(6)
C48 C44 C46 109.9(3)
C48 C44 C50 110.4(3)
C50 C44 C43 104.8(5)
C50 C44 C46 109.6(3)
O21 C51 C52 116.8(5)
O22 C51 O21 125.3(4)
O22 C51 C52 117.8(5)
C51 C52 C53 109.5(5)
C54 C52 C51 103.6(5)
C54 C52 C53 111.6(7)
C54 C52 C55 111.4(7)
C55 C52 C51 110.9(6)
C55 C52 C53 109.7(6)
C52 C53 H53A 109.5
C52 C53 H53B 109.5
C52 C53 H53C 109.5
H53A C53 H53B 109.5
H53A C53 H53C 109.5
H53B C53 H53C 109.5
C52 C54 H54A 109.5
C52 C54 H54B 109.5
C52 C54 H54C 109.5
H54A C54 H54B 109.5
H54A C54 H54C 109.5
H54B C54 H54C 109.5
C52 C55 H55A 109.5
C52 C55 H55B 109.5
C52 C55 H55C 109.5
H55A C55 H55B 109.5
H55A C55 H55C 109.5
H55B C55 H55C 109.5
O23 C56 O24 125.1(4)
O23 C56 C57 116.9(5)
O24 C56 C57 118.0(5)
C56 C57 C59 108.0(6)
C58 C57 C56 106.5(6)
C58 C57 C59 101.8(8)
C60 C57 C56 114.6(6)
C60 C57 C58 114.8(8)
C60 C57 C59 110.2(8)
C57 C58 H58A 109.5
C57 C58 H58B 109.5
C57 C58 H58C 109.5
H58A C58 H58B 109.5
H58A C58 H58C 109.5
H58B C58 H58C 109.5
C57 C59 H59A 109.5
C57 C59 H59B 109.5
C57 C59 H59C 109.5
H59A C59 H59B 109.5
H59A C59 H59C 109.5
H59B C59 H59C 109.5
C57 C60 H60A 109.5
C57 C60 H60B 109.5
C57 C60 H60C 109.5
H60A C60 H60B 109.5
H60A C60 H60C 109.5
H60B C60 H60C 109.5
O25 C61 O26 126.2(4)
O25 C61 C62 117.4(5)
O26 C61 C62 116.4(5)
C61 C62 C63 105.7(6)
C61 C62 C64 105.2(7)
C61 C62 C63A 104.1(8)
C61 C62 C65A 107.2(8)
C64 C62 C63 103.6(8)
C65 C62 C61 116.2(7)
C65 C62 C63 112.7(9)
C65 C62 C64 112.3(11)
C65A C62 C63A 105.5(11)
C64A C62 C61 117.0(10)
C64A C62 C63A 118.0(11)
C64A C62 C65A 104.1(14)
C62 C63 H63A 109.5
C62 C63 H63B 109.5
C62 C63 H63C 109.5
H63A C63 H63B 109.5
H63A C63 H63C 109.5
H63B C63 H63C 109.5
C62 C64 H64A 109.5
C62 C64 H64B 109.5
C62 C64 H64C 109.5
H64A C64 H64B 109.5
H64A C64 H64C 109.5
H64B C64 H64C 109.5
C62 C65 H65A 109.5
C62 C65 H65B 109.5
C62 C65 H65C 109.5
H65A C65 H65B 109.5
H65A C65 H65C 109.5
H65B C65 H65C 109.5
O27 C66 O28 125.6(4)
O27 C66 C67 116.2(4)
O28 C66 C67 118.1(4)
C68 C67 C66 107.3(5)
C68 C67 C69 111.6(7)
C68 C67 C70 107.9(7)
C69 C67 C66 111.5(5)
C69 C67 C70 110.8(7)
C70 C67 C66 107.5(6)
C67 C68 H68A 109.5
C67 C68 H68B 109.5
C67 C68 H68C 109.5
H68A C68 H68B 109.5
H68A C68 H68C 109.5
H68B C68 H68C 109.5
C67 C69 H69A 109.5
C67 C69 H69B 109.5
C67 C69 H69C 109.5
H69A C69 H69B 109.5
H69A C69 H69C 109.5
H69B C69 H69C 109.5
C67 C70 H70A 109.5
C67 C70 H70B 109.5
C67 C70 H70C 109.5
H70A C70 H70B 109.5
H70A C70 H70C 109.5
H70B C70 H70C 109.5
O29 C71 O30 125.6(4)
O29 C71 C72 117.3(4)
O30 C71 C72 117.0(4)
C71 C72 C73 105.7(6)
C74 C72 C71 113.2(5)
C74 C72 C73 108.8(6)
C74 C72 C75 111.5(7)
C75 C72 C71 110.3(5)
C75 C72 C73 106.9(7)
C72 C73 H73A 109.5
C72 C73 H73B 109.5
C72 C73 H73C 109.5
H73A C73 H73B 109.5
H73A C73 H73C 109.5
H73B C73 H73C 109.5
C72 C74 H74A 109.5
C72 C74 H74B 109.5
C72 C74 H74C 109.5
H74A C74 H74B 109.5
H74A C74 H74C 109.5
H74B C74 H74C 109.5
C72 C75 H75A 109.5
C72 C75 H75B 109.5
C72 C75 H75C 109.5
H75A C75 H75B 109.5
H75A C75 H75C 109.5
H75B C75 H75C 109.5
O31 C76 C77 117.2(4)
O32 C76 O31 125.8(4)
O32 C76 C77 117.0(4)
C76 C77 C78 110.9(6)
C76 C77 C80 103.3(6)
C76 C77 C83 100.8(7)
C78 C77 C80 109.9(3)
C82 C77 C76 112.2(6)
C82 C77 C78 110.2(3)
C82 C77 C80 110.1(3)
C79 C77 C76 114.0(7)
C79 C77 C81 110.3(3)
C79 C77 C83 110.2(3)
C81 C77 C76 111.0(7)
C81 C77 C83 110.1(3)
O33 C84 C85 116.8(5)
O34 C84 O33 125.6(4)
O34 C84 C85 117.5(5)
C84 C85 C87 104.6(8)
C84 C85 C89 106.5(8)
C86 C85 C84 106.9(6)
C86 C85 C90 109.3(3)
C88 C85 C84 114.6(6)
C88 C85 C86 109.6(3)
C88 C85 C90 109.7(3)
C90 C85 C84 106.7(7)
C87 C85 C89 109.1(4)
C91 C85 C84 117.6(8)
C91 C85 C87 109.3(4)
C91 C85 C89 109.3(4)
O35 C92 O36 124.5(4)
O35 C92 C93 117.4(4)
O36 C92 C93 118.1(4)
C92 C93 C95 111.1(4)
C92 C93 C96 109.9(4)
C94 C93 C92 105.5(4)
C94 C93 C95 110.9(6)
C94 C93 C96 109.5(5)
C95 C93 C96 109.9(5)
C93 C94 H94A 109.5
C93 C94 H94B 109.5
C93 C94 H94C 109.5
H94A C94 H94B 109.5
H94A C94 H94C 109.5
H94B C94 H94C 109.5
C93 C95 H95A 109.5
C93 C95 H95B 109.5
C93 C95 H95C 109.5
H95A C95 H95B 109.5
H95A C95 H95C 109.5
H95B C95 H95C 109.5
C93 C96 H96A 109.5
C93 C96 H96B 109.5
C93 C96 H96C 109.5
H96A C96 H96B 109.5
H96A C96 H96C 109.5
H96B C96 H96C 109.5
O37 C97 O38 123.8(4)
O37 C97 C98 118.1(4)
O38 C97 C98 118.0(4)
C97 C98 C99 103.9(4)
C97 C98 C100 111.8(5)
C97 C98 C101 111.9(5)
C100 C98 C99 110.1(5)
C101 C98 C99 109.0(5)
C101 C98 C100 109.9(6)
C98 C99 H99A 109.5
C98 C99 H99B 109.5
C98 C99 H99C 109.5
H99A C99 H99B 109.5
H99A C99 H99C 109.5
H99B C99 H99C 109.5
C98 C100 H10D 109.5
C98 C100 H10E 109.5
C98 C100 H10F 109.5
H10D C100 H10E 109.5
H10D C100 H10F 109.5
H10E C100 H10F 109.5
C98 C101 H10G 109.5
C98 C101 H10H 109.5
C98 C101 H10I 109.5
H10G C101 H10H 109.5
H10G C101 H10I 109.5
H10H C101 H10I 109.5
C12 C13 H13A 109.5
C12 C13 H13B 109.5
C12 C13 H13C 109.5
H13A C13 H13B 109.5
H13A C13 H13C 109.5
H13B C13 H13C 109.5
C12 C15 H15A 109.5
C12 C15 H15B 109.5
C12 C15 H15C 109.5
H15A C15 H15B 109.5
H15A C15 H15C 109.5
H15B C15 H15C 109.5
C12 C17 H17A 109.5
C12 C17 H17B 109.5
C12 C17 H17C 109.5
H17A C17 H17B 109.5
H17A C17 H17C 109.5
H17B C17 H17C 109.5
C20 C21 H21A 109.5
C20 C21 H21B 109.5
C20 C21 H21C 109.5
H21A C21 H21B 109.5
H21A C21 H21C 109.5
H21B C21 H21C 109.5
C20 C23 H23A 109.5
C20 C23 H23B 109.5
C20 C23 H23C 109.5
H23A C23 H23B 109.5
H23A C23 H23C 109.5
H23B C23 H23C 109.5
C20 C25 H25A 109.5
C20 C25 H25B 109.5
C20 C25 H25C 109.5
H25A C25 H25B 109.5
H25A C25 H25C 109.5
H25B C25 H25C 109.5
C28 C29 H29A 109.5
C28 C29 H29B 109.5
C28 C29 H29C 109.5
H29A C29 H29B 109.5
H29A C29 H29C 109.5
H29B C29 H29C 109.5
C28 C31 H31A 109.5
C28 C31 H31B 109.5
C28 C31 H31C 109.5
H31A C31 H31B 109.5
H31A C31 H31C 109.5
H31B C31 H31C 109.5
C28 C33 H33A 109.5
C28 C33 H33B 109.5
C28 C33 H33C 109.5
H33A C33 H33B 109.5
H33A C33 H33C 109.5
H33B C33 H33C 109.5
C36 C38 H38A 109.5
C36 C38 H38B 109.5
C36 C38 H38C 109.5
H38A C38 H38B 109.5
H38A C38 H38C 109.5
H38B C38 H38C 109.5
C36 C40 H40A 109.5
C36 C40 H40B 109.5
C36 C40 H40C 109.5
H40A C40 H40B 109.5
H40A C40 H40C 109.5
H40B C40 H40C 109.5
C36 C42 H42A 109.5
C36 C42 H42B 109.5
C36 C42 H42C 109.5
H42A C42 H42B 109.5
H42A C42 H42C 109.5
H42B C42 H42C 109.5
C44 C45 H45A 109.5
C44 C45 H45B 109.5
C44 C45 H45C 109.5
H45A C45 H45B 109.5
H45A C45 H45C 109.5
H45B C45 H45C 109.5
C44 C47 H47A 109.5
C44 C47 H47B 109.5
C44 C47 H47C 109.5
H47A C47 H47B 109.5
H47A C47 H47C 109.5
H47B C47 H47C 109.5
C44 C49 H49A 109.5
C44 C49 H49B 109.5
C44 C49 H49C 109.5
H49A C49 H49B 109.5
H49A C49 H49C 109.5
H49B C49 H49C 109.5
C77 C78 H78A 109.5
C77 C78 H78B 109.5
C77 C78 H78C 109.5
H78A C78 H78B 109.5
H78A C78 H78C 109.5
H78B C78 H78C 109.5
C77 C80 H80A 109.5
C77 C80 H80B 109.5
C77 C80 H80C 109.5
H80A C80 H80B 109.5
H80A C80 H80C 109.5
H80B C80 H80C 109.5
C77 C82 H82A 109.5
C77 C82 H82B 109.5
C77 C82 H82C 109.5
H82A C82 H82B 109.5
H82A C82 H82C 109.5
H82B C82 H82C 109.5
C85 C86 H86A 109.5
C85 C86 H86B 109.5
C85 C86 H86C 109.5
H86A C86 H86B 109.5
H86A C86 H86C 109.5
H86B C86 H86C 109.5
C85 C88 H88A 109.5
C85 C88 H88B 109.5
C85 C88 H88C 109.5
H88A C88 H88B 109.5
H88A C88 H88C 109.5
H88B C88 H88C 109.5
C85 C90 H90A 109.5
C85 C90 H90B 109.5
C85 C90 H90C 109.5
H90A C90 H90B 109.5
H90A C90 H90C 109.5
H90B C90 H90C 109.5
C12 C14 H14A 109.5
C12 C14 H14B 109.5
C12 C14 H14C 109.5
H14A C14 H14B 109.5
H14A C14 H14C 109.5
H14B C14 H14C 109.5
C12 C16 H16A 109.5
C12 C16 H16B 109.5
C12 C16 H16C 109.5
H16A C16 H16B 109.5
H16A C16 H16C 109.5
H16B C16 H16C 109.5
C12 C18 H18A 109.5
C12 C18 H18B 109.5
C12 C18 H18C 109.5
H18A C18 H18B 109.5
H18A C18 H18C 109.5
H18B C18 H18C 109.5
C20 C22 H22A 109.5
C20 C22 H22B 109.5
C20 C22 H22C 109.5
H22A C22 H22B 109.5
H22A C22 H22C 109.5
H22B C22 H22C 109.5
C20 C24 H24A 109.5
C20 C24 H24B 109.5
C20 C24 H24C 109.5
H24A C24 H24B 109.5
H24A C24 H24C 109.5
H24B C24 H24C 109.5
C20 C26 H26A 109.5
C20 C26 H26B 109.5
C20 C26 H26C 109.5
H26A C26 H26B 109.5
H26A C26 H26C 109.5
H26B C26 H26C 109.5
C28 C30 H30A 109.5
C28 C30 H30B 109.5
C28 C30 H30C 109.5
H30A C30 H30B 109.5
H30A C30 H30C 109.5
H30B C30 H30C 109.5
C28 C32 H32A 109.5
C28 C32 H32B 109.5
C28 C32 H32C 109.5
H32A C32 H32B 109.5
H32A C32 H32C 109.5
H32B C32 H32C 109.5
C28 C34 H34A 109.5
C28 C34 H34B 109.5
C28 C34 H34C 109.5
H34A C34 H34B 109.5
H34A C34 H34C 109.5
H34B C34 H34C 109.5
C36 C37 H37A 109.5
C36 C37 H37B 109.5
C36 C37 H37C 109.5
H37A C37 H37B 109.5
H37A C37 H37C 109.5
H37B C37 H37C 109.5
C36 C39 H39A 109.5
C36 C39 H39B 109.5
C36 C39 H39C 109.5
H39A C39 H39B 109.5
H39A C39 H39C 109.5
H39B C39 H39C 109.5
C36 C41 H41A 109.5
C36 C41 H41B 109.5
C36 C41 H41C 109.5
H41A C41 H41B 109.5
H41A C41 H41C 109.5
H41B C41 H41C 109.5
C44 C46 H46A 109.5
C44 C46 H46B 109.5
C44 C46 H46C 109.5
H46A C46 H46B 109.5
H46A C46 H46C 109.5
H46B C46 H46C 109.5
C44 C48 H48A 109.5
C44 C48 H48B 109.5
C44 C48 H48C 109.5
H48A C48 H48B 109.5
H48A C48 H48C 109.5
H48B C48 H48C 109.5
C44 C50 H50A 109.5
C44 C50 H50B 109.5
C44 C50 H50C 109.5
H50A C50 H50B 109.5
H50A C50 H50C 109.5
H50B C50 H50C 109.5
C77 C79 H79A 109.5
C77 C79 H79B 109.5
C77 C79 H79C 109.5
H79A C79 H79B 109.5
H79A C79 H79C 109.5
H79B C79 H79C 109.5
C77 C81 H81A 109.5
C77 C81 H81B 109.5
C77 C81 H81C 109.5
H81A C81 H81B 109.5
H81A C81 H81C 109.5
H81B C81 H81C 109.5
C77 C83 H83A 109.5
C77 C83 H83B 109.5
C77 C83 H83C 109.5
H83A C83 H83B 109.5
H83A C83 H83C 109.5
H83B C83 H83C 109.5
C85 C87 H87A 109.5
C85 C87 H87B 109.5
C85 C87 H87C 109.5
H87A C87 H87B 109.5
H87A C87 H87C 109.5
H87B C87 H87C 109.5
C85 C89 H89A 109.5
C85 C89 H89B 109.5
C85 C89 H89C 109.5
H89A C89 H89B 109.5
H89A C89 H89C 109.5
H89B C89 H89C 109.5
C85 C91 H91A 109.5
C85 C91 H91B 109.5
C85 C91 H91C 109.5
H91A C91 H91B 109.5
H91A C91 H91C 109.5
H91B C91 H91C 109.5
O4 S1 O3 109.7(15)
O6 S4 O74 112.3(15)
O2 S1A O1 111.6(16)
C2 C5A H5AA 109.5
C2 C5A H5AB 109.5
C2 C5A H5AC 109.5
H5AA C5A H5AB 109.5
H5AA C5A H5AC 109.5
H5AB C5A H5AC 109.5
C2 C4A H4AA 109.5
C2 C4A H4AB 109.5
C2 C4A H4AC 109.5
H4AA C4A H4AB 109.5
H4AA C4A H4AC 109.5
H4AB C4A H4AC 109.5
C2 C3A H3AA 109.5
C2 C3A H3AB 109.5
C2 C3A H3AC 109.5
H3AA C3A H3AB 109.5
H3AA C3A H3AC 109.5
H3AB C3A H3AC 109.5
C7 C8A H8AA 109.5
C7 C8A H8AB 109.5
C7 C8A H8AC 109.5
H8AA C8A H8AB 109.5
H8AA C8A H8AC 109.5
H8AB C8A H8AC 109.5
C7 C10A H10J 109.5
C7 C10A H10K 109.5
C7 C10A H10L 109.5
H10J C10A H10K 109.5
H10J C10A H10L 109.5
H10K C10A H10L 109.5
C7 C9A H9AA 109.5
C7 C9A H9AB 109.5
C7 C9A H9AC 109.5
H9AA C9A H9AB 109.5
H9AA C9A H9AC 109.5
H9AB C9A H9AC 109.5
C62 C63A H63D 109.5
C62 C63A H63E 109.5
C62 C63A H63F 109.5
H63D C63A H63E 109.5
H63D C63A H63F 109.5
H63E C63A H63F 109.5
C62 C65A H65D 109.5
C62 C65A H65E 109.5
C62 C65A H65F 109.5
H65D C65A H65E 109.5
H65D C65A H65F 109.5
H65E C65A H65F 109.5
C62 C64A H64D 109.5
C62 C64A H64E 109.5
C62 C64A H64F 109.5
H64D C64A H64E 109.5
H64D C64A H64F 109.5
H64E C64A H64F 109.5

loop_
_geom_bond_atom_site_label_1
_geom_bond_atom_site_label_2
_geom_bond_distance
Cr1 F1 1.913(2)
Cr1 F8 1.919(2)
Cr1 O7 1.946(3)
Cr1 O9 1.963(3)
Cr1 O36 1.954(3)
Cr1 O38 1.962(3)
Cr2 F1 1.905(2)
Cr2 F2 1.908(2)
Cr2 O8 1.957(3)
Cr2 O10 1.947(3)
Cr2 O11 1.956(3)
Cr2 O13 1.966(3)
Cr3 F2 1.910(2)
Cr3 F3 1.911(2)
Cr3 O12 1.950(3)
Cr3 O14 1.955(3)
Cr3 O15 1.948(3)
Cr3 O17 1.958(4)
Cr4 F3 1.919(2)
Cr4 F4 1.923(2)
Cr4 O16 1.950(4)
Cr4 O18 1.952(3)
Cr4 O19 1.942(3)
Cr4 O21 1.948(3)
Cr5 F4 1.921(2)
Cr5 F5 1.913(2)
Cr5 O20 1.949(3)
Cr5 O22 1.946(3)
Cr5 O23 1.956(3)
Cr5 O25 1.966(3)
Cr6 F5 1.908(2)
Cr6 F6 1.910(2)
Cr6 O24 1.951(3)
Cr6 O26 1.951(3)
Cr6 O27 1.959(3)
Cr6 O29 1.964(3)
Cr7 F6 1.911(2)
Cr7 F7 1.903(2)
Cr7 O28 1.953(3)
Cr7 O30 1.957(3)
Cr7 O31 1.955(3)
Cr7 O33 1.948(3)
Cr8 F7 1.914(2)
Cr8 F8 1.924(2)
Cr8 O32 1.951(3)
Cr8 O34 1.958(3)
Cr8 O35 1.956(3)
Cr8 O37 1.951(3)
O7 C1 1.250(5)
O8 C1 1.251(5)
O9 C6 1.265(5)
O10 C6 1.246(5)
O11 C11 1.243(5)
O12 C11 1.235(6)
O13 C19 1.240(5)
O14 C19 1.254(6)
O15 C27 1.238(6)
O16 C27 1.225(6)
O17 C35 1.252(6)
O18 C35 1.247(6)
O19 C43 1.247(6)
O20 C43 1.248(6)
O21 C51 1.252(6)
O22 C51 1.245(5)
O23 C56 1.243(6)
O24 C56 1.250(6)
O25 C61 1.224(6)
O26 C61 1.262(6)
O27 C66 1.245(5)
O28 C66 1.253(5)
O29 C71 1.248(5)
O30 C71 1.250(5)
O31 C76 1.250(6)
O32 C76 1.251(6)
O33 C84 1.256(6)
O34 C84 1.254(6)
O35 C92 1.253(5)
O36 C92 1.259(5)
O37 C97 1.256(5)
O38 C97 1.262(5)
C1 C2 1.510(6)
C2 C3 1.550(15)
C2 C4 1.510(15)
C2 C5 1.565(15)
C2 C5A 1.556(11)
C2 C4A 1.632(12)
C2 C3A 1.474(11)
C3 H3A 0.9700
C3 H3B 0.9700
C3 H3C 0.9700
C4 H4A 0.9700
C4 H4B 0.9700
C4 H4C 0.9700
C5 H5A 0.9700
C5 H5B 0.9700
C5 H5C 0.9700
C6 C7 1.535(7)
C7 C8 1.501(11)
C7 C9 1.537(12)
C7 C10 1.520(11)
C7 C8A 1.507(16)
C7 C10A 1.504(17)
C7 C9A 1.540(17)
C8 H8A 0.9700
C8 H8B 0.9700
C8 H8C 0.9700
C9 H9A 0.9700
C9 H9B 0.9700
C9 H9C 0.9700
C10 H10A 0.9700
C10 H10B 0.9700
C10 H10C 0.9700
C11 C12 1.528(4)
C12 C13 1.527(4)
C12 C15 1.529(4)
C12 C17 1.529(4)
C12 C14 1.528(4)
C12 C16 1.528(4)
C12 C18 1.528(4)
C19 C20 1.525(4)
C20 C21 1.525(4)
C20 C23 1.525(4)
C20 C25 1.525(4)
C20 C22 1.525(4)
C20 C24 1.524(4)
C20 C26 1.525(4)
C27 C28 1.531(4)
C28 C29 1.530(4)
C28 C31 1.531(4)
C28 C33 1.531(4)
C28 C30 1.531(4)
C28 C32 1.531(4)
C28 C34 1.531(4)
C35 C36 1.506(4)
C36 C38 1.505(4)
C36 C40 1.507(4)
C36 C42 1.505(4)
C36 C37 1.507(4)
C36 C39 1.504(4)
C36 C41 1.506(4)
C43 C44 1.522(4)
C44 C45 1.520(4)
C44 C47 1.523(4)
C44 C49 1.523(4)
C44 C46 1.523(4)
C44 C48 1.520(4)
C44 C50 1.521(4)
C51 C52 1.534(7)
C52 C53 1.553(10)
C52 C54 1.521(9)
C52 C55 1.520(10)
C53 H53A 0.9700
C53 H53B 0.9700
C53 H53C 0.9700
C54 H54A 0.9700
C54 H54B 0.9700
C54 H54C 0.9700
C55 H55A 0.9700
C55 H55B 0.9700
C55 H55C 0.9700
C56 C57 1.509(7)
C57 C58 1.490(12)
C57 C59 1.510(12)
C57 C60 1.424(10)
C58 H58A 0.9700
C58 H58B 0.9700
C58 H58C 0.9700
C59 H59A 0.9700
C59 H59B 0.9700
C59 H59C 0.9700
C60 H60A 0.9700
C60 H60B 0.9700
C60 H60C 0.9700
C61 C62 1.530(7)
C62 C63 1.569(12)
C62 C64 1.561(12)
C62 C65 1.474(12)
C62 C63A 1.562(15)
C62 C65A 1.563(15)
C62 C64A 1.497(15)
C63 H63A 0.9700
C63 H63B 0.9700
C63 H63C 0.9700
C64 H64A 0.9700
C64 H64B 0.9700
C64 H64C 0.9700
C65 H65A 0.9700
C65 H65B 0.9700
C65 H65C 0.9700
C66 C67 1.523(7)
C67 C68 1.519(10)
C67 C69 1.510(9)
C67 C70 1.515(10)
C68 H68A 0.9700
C68 H68B 0.9700
C68 H68C 0.9700
C69 H69A 0.9700
C69 H69B 0.9700
C69 H69C 0.9700
C70 H70A 0.9700
C70 H70B 0.9700
C70 H70C 0.9700
C71 C72 1.522(7)
C72 C73 1.527(10)
C72 C74 1.492(9)
C72 C75 1.498(10)
C73 H73A 0.9700
C73 H73B 0.9700
C73 H73C 0.9700
C74 H74A 0.9700
C74 H74B 0.9700
C74 H74C 0.9700
C75 H75A 0.9700
C75 H75B 0.9700
C75 H75C 0.9700
C76 C77 1.528(4)
C77 C78 1.528(4)
C77 C80 1.529(4)
C77 C82 1.527(4)
C77 C79 1.527(4)
C77 C81 1.527(4)
C77 C83 1.528(4)
C84 C85 1.521(5)
C85 C86 1.522(5)
C85 C88 1.520(5)
C85 C90 1.522(5)
C85 C87 1.522(5)
C85 C89 1.523(5)
C85 C91 1.521(5)
C92 C93 1.519(6)
C93 C94 1.507(8)
C93 C95 1.520(7)
C93 C96 1.540(7)
C94 H94A 0.9700
C94 H94B 0.9700
C94 H94C 0.9700
C95 H95A 0.9700
C95 H95B 0.9700
C95 H95C 0.9700
C96 H96A 0.9700
C96 H96B 0.9700
C96 H96C 0.9700
C97 C98 1.516(6)
C98 C99 1.544(7)
C98 C100 1.530(8)
C98 C101 1.527(9)
C99 H99A 0.9700
C99 H99B 0.9700
C99 H99C 0.9700
C100 H10D 0.9700
C100 H10E 0.9700
C100 H10F 0.9700
C101 H10G 0.9700
C101 H10H 0.9700
C101 H10I 0.9700
C13 H13A 0.9700
C13 H13B 0.9700
C13 H13C 0.9700
C15 H15A 0.9700
C15 H15B 0.9700
C15 H15C 0.9700
C17 H17A 0.9700
C17 H17B 0.9700
C17 H17C 0.9700
C21 H21A 0.9700
C21 H21B 0.9700
C21 H21C 0.9700
C23 H23A 0.9700
C23 H23B 0.9700
C23 H23C 0.9700
C25 H25A 0.9700
C25 H25B 0.9700
C25 H25C 0.9700
C29 H29A 0.9700
C29 H29B 0.9700
C29 H29C 0.9700
C31 H31A 0.9700
C31 H31B 0.9700
C31 H31C 0.9700
C33 H33A 0.9700
C33 H33B 0.9700
C33 H33C 0.9700
C38 H38A 0.9700
C38 H38B 0.9700
C38 H38C 0.9700
C40 H40A 0.9700
C40 H40B 0.9700
C40 H40C 0.9700
C42 H42A 0.9700
C42 H42B 0.9700
C42 H42C 0.9700
C45 H45A 0.9700
C45 H45B 0.9700
C45 H45C 0.9700
C47 H47A 0.9700
C47 H47B 0.9700
C47 H47C 0.9700
C49 H49A 0.9700
C49 H49B 0.9700
C49 H49C 0.9700
C78 H78A 0.9700
C78 H78B 0.9700
C78 H78C 0.9700
C80 H80A 0.9700
C80 H80B 0.9700
C80 H80C 0.9700
C82 H82A 0.9700
C82 H82B 0.9700
C82 H82C 0.9700
C86 H86A 0.9700
C86 H86B 0.9700
C86 H86C 0.9700
C88 H88A 0.9700
C88 H88B 0.9700
C88 H88C 0.9700
C90 H90A 0.9700
C90 H90B 0.9700
C90 H90C 0.9700
C14 H14A 0.9700
C14 H14B 0.9700
C14 H14C 0.9700
C16 H16A 0.9700
C16 H16B 0.9700
C16 H16C 0.9700
C18 H18A 0.9700
C18 H18B 0.9700
C18 H18C 0.9700
C22 H22A 0.9700
C22 H22B 0.9700
C22 H22C 0.9700
C24 H24A 0.9700
C24 H24B 0.9700
C24 H24C 0.9700
C26 H26A 0.9700
C26 H26B 0.9700
C26 H26C 0.9700
C30 H30A 0.9700
C30 H30B 0.9700
C30 H30C 0.9700
C32 H32A 0.9700
C32 H32B 0.9700
C32 H32C 0.9700
C34 H34A 0.9700
C34 H34B 0.9700
C34 H34C 0.9700
C37 H37A 0.9700
C37 H37B 0.9700
C37 H37C 0.9700
C39 H39A 0.9700
C39 H39B 0.9700
C39 H39C 0.9700
C41 H41A 0.9700
C41 H41B 0.9700
C41 H41C 0.9700
C46 H46A 0.9700
C46 H46B 0.9700
C46 H46C 0.9700
C48 H48A 0.9700
C48 H48B 0.9700
C48 H48C 0.9700
C50 H50A 0.9700
C50 H50B 0.9700
C50 H50C 0.9700
C79 H79A 0.9700
C79 H79B 0.9700
C79 H79C 0.9700
C81 H81A 0.9700
C81 H81B 0.9700
C81 H81C 0.9700
C83 H83A 0.9700
C83 H83B 0.9700
C83 H83C 0.9700
C87 H87A 0.9700
C87 H87B 0.9700
C87 H87C 0.9700
C89 H89A 0.9700
C89 H89B 0.9700
C89 H89C 0.9700
C91 H91A 0.9700
C91 H91B 0.9700
C91 H91C 0.9700
S1 O3 1.443(19)
S1 O4 1.439(19)
O1 S1A 1.441(19)
O2 S1A 1.408(18)
O6 S4 1.405(18)
O74 S4 1.433(18)
C5A H5AA 0.9700
C5A H5AB 0.9700
C5A H5AC 0.9700
C4A H4AA 0.9700
C4A H4AB 0.9700
C4A H4AC 0.9700
C3A H3AA 0.9700
C3A H3AB 0.9700
C3A H3AC 0.9700
C8A H8AA 0.9700
C8A H8AB 0.9700
C8A H8AC 0.9700
C10A H10J 0.9700
C10A H10K 0.9700
C10A H10L 0.9700
C9A H9AA 0.9700
C9A H9AB 0.9700
C9A H9AC 0.9700
C63A H63D 0.9700
C63A H63E 0.9700
C63A H63F 0.9700
C65A H65D 0.9700
C65A H65E 0.9700
C65A H65F 0.9700
C64A H64D 0.9700
C64A H64E 0.9700
C64A H64F 0.9700
